data_7054427
loop_
_publ_author_name
'Valluru, Gopikishore'
'Rahman, Shofiur'
'Georghiou, Paris E.'
'Dawe, Louise N.'
'Alodhayb, Abdullah N.'
'Beaulieu, Luc Y.'

_publ_section_title
;
 Synthesis of a cone-conformer bimodal calix[4]arene-crown-5 which forms a
 sensitive cesium ion sensing layer on gold-coated microcantilevers
;
_journal_issue 12
_journal_name_full 'New J. Chem.'
_journal_page_first 5868
_journal_paper_doi 10.1039/C4NJ01213E
_journal_volume 38
_journal_year 2014
_chemical_formula_moiety '0.33(C61.92 H73 O9 S2), 0.33(C62 H69.37 O9 S2), 0.33(C61.41 H71.71 O8 S2)'
_chemical_formula_sum 'C62 H88 O9 S2'
_chemical_formula_weight 1041.44
_chemical_name_systematic
;
 ?
;
_space_group_crystal_system monoclinic
_space_group_IT_number 14
_space_group_name_Hall '-P 2yn'
_space_group_name_H-M_alt 'P 1 21/n 1'
_symmetry_space_group_name_Hall '-P 2yn'
_symmetry_space_group_name_H-M 'P 1 21/n 1'
_atom_sites_solution_hydrogens geom
_atom_sites_solution_primary dual
_audit_creation_date 2014-06-11
_audit_creation_method
;
Olex2 1.2
(compiled 2014.05.21 svn.r2940 for OlexSys, GUI svn.r4846)
;
_cell_angle_alpha 90
_cell_angle_beta 95.471(3)
_cell_angle_gamma 90
_cell_formula_units_Z 12
_cell_length_a 21.9907(9)
_cell_length_b 27.7429(14)
_cell_length_c 29.1299(12)
_cell_measurement_reflns_used 9937
_cell_measurement_temperature 100(2)
_cell_measurement_theta_max 63.158
_cell_measurement_theta_min 2.571
_cell_volume 17690.8(14)
_computing_cell_refinement 'SAINT v8.34A (Bruker, 2013)'
_computing_data_reduction 'SAINT v8.34A (Bruker, 2013)'
_computing_molecular_graphics 'Olex2 (Dolomanov et al., 2009)'
_computing_publication_material 'Olex2 (Dolomanov et al., 2009)'
_computing_structure_refinement 'ShelXL (Sheldrick, 2008)'
_computing_structure_solution 'ShelXD (Sheldrick, 2008)'
_diffrn_ambient_temperature 100.15
_diffrn_measured_fraction_theta_full 0.511
_diffrn_measured_fraction_theta_max 0.995
_diffrn_radiation_type CuK\a
_diffrn_radiation_wavelength 1.54178
_diffrn_reflns_av_R_equivalents 0.1965
_diffrn_reflns_av_unetI/netI 0.1372
_diffrn_reflns_Laue_measured_fraction_full 0.511
_diffrn_reflns_Laue_measured_fraction_max 0.995
_diffrn_reflns_limit_h_max 26
_diffrn_reflns_limit_h_min -26
_diffrn_reflns_limit_k_max 33
_diffrn_reflns_limit_k_min -33
_diffrn_reflns_limit_l_max 34
_diffrn_reflns_limit_l_min -34
_diffrn_reflns_number 236792
_diffrn_reflns_point_group_measured_fraction_full 0.511
_diffrn_reflns_point_group_measured_fraction_max 0.995
_diffrn_reflns_theta_full 67.679
_diffrn_reflns_theta_max 47.836
_diffrn_reflns_theta_min 2.410
_exptl_absorpt_coefficient_mu 1.242
_exptl_crystal_colour colourless
_exptl_crystal_density_diffrn 1.173
_exptl_crystal_F_000 6768
_exptl_crystal_size_max 0.20
_exptl_crystal_size_mid 0.08
_exptl_crystal_size_min 0.04
_refine_diff_density_max 0.983
_refine_diff_density_min -0.713
_refine_diff_density_rms 0.096
_refine_ls_extinction_method none
_refine_ls_goodness_of_fit_ref 1.595
_refine_ls_hydrogen_treatment constr
_refine_ls_matrix_type full
_refine_ls_number_parameters 2207
_refine_ls_number_reflns 16373
_refine_ls_number_restraints 621
_refine_ls_restrained_S_all 1.606
_refine_ls_R_factor_all 0.2306
_refine_ls_R_factor_gt 0.1519
_refine_ls_shift/su_max 0.002
_refine_ls_shift/su_mean 0.000
_refine_ls_structure_factor_coef Fsqd
_refine_ls_weighting_details 'w=1/[\s^2^(Fo^2^)+(0.2000P)^2^] where P=(Fo^2^+2Fc^2^)/3'
_refine_ls_weighting_scheme calc
_refine_ls_wR_factor_gt 0.3980
_refine_ls_wR_factor_ref 0.4584
_reflns_Friedel_coverage 0.000
_reflns_number_gt 8707
_reflns_number_total 16373
_reflns_threshold_expression 'I > 2\s(I)'
_cod_data_source_file c4nj01213e2.cif
_cod_data_source_block LTS02_14
_cod_depositor_comments 'Adding full bibliography for 7054427.cif.'
_cod_database_code 7054427
_shelxl_version_number 2013-4
_shelx_space_group_comment
;
The symmetry employed for this shelxl refinement is uniquely defined
by the following loop, which should always be used as a source of
symmetry information in preference to the above space-group names.
They are only intended as comments.
;
_olex2_refinement_description
;
1. Fixed Uiso
 At 1.2 times of:
  All C(H) groups, All C(H,H) groups, All C(H,H,H,H) groups
 At 1.5 times of:
  All C(H,H,H) groups, All C(H,H,H,H,H,H) groups, All O(H) groups
2. Restrained distances
 C115-C116
 1.55 with sigma of 0.002
 C115-C117
 1.55 with sigma of 0.002
 C116-S6
 1.7 with sigma of 0.002
 C117-S5
 1.7 with sigma of 0.002
 S5-C118
 1.7 with sigma of 0.002
 S6-C118
 1.7 with sigma of 0.002
 C47-S2
 1.7 with sigma of 0.02
 C47-S1
 1.7 with sigma of 0.02
 S1-C48
 1.7 with sigma of 0.02
 S2-C48
 1.7 with sigma of 0.02
 C48-O2
 1.2 with sigma of 0.02
 C129-O22
 1.5 with sigma of 0.02
 C130-O22
 1.5 with sigma of 0.02
 C48-O2
 1.2 with sigma of 0.02
 S3-C54
 2.8 with sigma of 0.02
3. Uiso/Uaniso restraints and constraints
Uanis(C48A) \\sim Ueq: with sigma of 0.01 and sigma for terminal atoms of 0.02
4. Rigid body (RIGU) restrains
 O32, C196, C195, O31, C194, C193, O30, C192, C191, O29, C190, C189, O28
 with sigma for 1-2 distances of 0.001 and sigma for 1-3 distances of 0.001
 O18, C120, C121, O20, C1A, O19, C123, C124, C125, C127, O21, O22, C126, C128,
 C129, C130, C131, O23
 with sigma for 1-2 distances of 0.001 and sigma for 1-3 distances of 0.001
 O12, C64, C63, O10, O11, C62, C61, O9, O8, C60, C59, C58, O7, O6, C56, C57,
 C55, O5
 with sigma for 1-2 distances of 0.001 and sigma for 1-3 distances of 0.001
 C115, C117, C116, S6, S5, C118, C119, O16, O17
 with sigma for 1-2 distances of 0.001 and sigma for 1-3 distances of 0.001
 C33, C35
 with sigma for 1-2 distances of 0.001 and sigma for 1-3 distances of 0.001
 O26, C181, C182, C184, S8, S9, C187, C186, O27
 with sigma for 1-2 distances of 0.001 and sigma for 1-3 distances of 0.001
 O1, C45, C46, C47, S1, S2, C48, O1A, O2, C48A, C49A, C46A
 with sigma for 1-2 distances of 0.001 and sigma for 1-3 distances of 0.001
 O26, C181, C182, C183, C184, S8, S9, C185, C187, O27, C188, C186
 with sigma for 1-2 distances of 0.001 and sigma for 1-3 distances of 0.001
5. Others
 Sof(S6)=Sof(O16)=Sof(H16A)=Sof(C116)=Sof(H11M)=Sof(H11N)=1-FVAR(1)
 Sof(S5)=Sof(O17)=Sof(H11J)=Sof(H11K)=Sof(C117)=Sof(H11L)=Sof(H117)=FVAR(1)
 Sof(S2)=Sof(O1A)=Sof(H45A)=Sof(H45B)=Sof(C46A)=Sof(H46A)=Sof(H45C)=Sof(H47A)=
 Sof(H47B)=Sof(C48)=Sof(H49A)=Sof(H49B)=Sof(H49C)=1-FVAR(2)
 Sof(S1)=Sof(O2)=Sof(H45D)=Sof(H45E)=Sof(C46)=Sof(H45F)=Sof(H46)=Sof(H47C)=
 Sof(H47D)=Sof(C48A)=Sof(H49D)=Sof(H49E)=Sof(H49F)=FVAR(2)
 Sof(O6)=Sof(O9)=Sof(O10)=Sof(C56)=Sof(C58)=Sof(H63)=1-FVAR(3)
 Sof(O7)=Sof(O8)=Sof(O11)=Sof(C57)=Sof(C59)=Sof(H63A)=FVAR(3)
 Sof(S8)=Sof(H18D)=Sof(H18E)=Sof(C183)=Sof(H18H)=Sof(H18I)=Sof(H184)=Sof(C185)=
 Sof(C186)=1-FVAR(4)
 Sof(S9)=Sof(H18F)=Sof(H18G)=Sof(C182)=Sof(H182)=Sof(H18J)=Sof(C187)=Sof(C188)=
 FVAR(4)
 Fixed Sof: O19(0.5) O20(0.5) O21(0.5) O22(0.5) C1A(0.5) C121(0.5) C123(0.5)
 C124(0.5) C125(0.5) C126(0.5) C127(0.5) C129(0.5) H12A(0.5) H12B(0.5)
 C130(0.5) H13A(0.5) H13B(0.5)
6.a Ternary CH refined with riding coordinates:
 C184(H184)
6.b Secondary CH2 refined with riding coordinates:
 C7(H7A,H7B), C14(H14A,H14B), C21(H21A,H21B), C28(H28A,H28B), C45(H45D,H45E),
 C45(H45A,H45B), C46(H45F,H46), C46A(H46A,H45C), C47(H47C,H47D), C47(H47A,H47B),
  C50(H50A,H50B), C51(H51A,H51B), C52(H52A,H52B), C64(H64A,H64B), C138(H13C,
 H13D), C145(H14C,H14D), C152(H15A,H15B), C159(H15C,H15D), C176(H17P,H17Q),
 C177(H17R,H17S), C178(H17T,H17U), C181(H18F,H18G), C181(H18D,H18E), C183(H18H,
 H18I), C189(H18K,H18L), C194(H19A,H19B), C71(H71A,H71B), C78(H78A,H78B),
 C85(H85A,H85B), C92(H92A,H92B), C109(H10V,H10W), C110(H11A,H11B), C111(H11C,
 H11D), C114(H11H,H11I), C115(H11J,H11K), C116(H11M,H11N), C117(H11L,H117),
 C129(H12A,H12B), C130(H13A,H13B)
6.c Me refined with riding coordinates:
 C30(H30A,H30B,H30C), C49A(H49A,H49B,H49C), C49A(H49D,H49E,H49F)
6.d Aromatic/amide H refined with riding coordinates:
 C3(H3), C5(H5), C9(H9), C11(H11), C16(H16), C18(H18), C23(H23), C25(H25),
 C63(H63A), C63(H63), C134(H134), C136(H136), C140(H140), C142(H142),
 C147(H147), C149(H149), C154(H154), C156(H156), C182(H182), C184(H18J),
 C67(H67), C69(H69), C73(H73), C75(H75), C80(H80), C82(H82), C87(H87), C89(H89)
6.e Idealised Me refined as rotating group:
 C31(H31A,H31B,H31C), C32(H32A,H32B,H32C), C34(H34A,H34B,H34C), C35(H35A,H35B,
 H35C), C36(H36A,H36B,H36C), C38(H38A,H38B,H38C), C39(H39A,H39B,H39C), C40(H40A,
 H40B,H40C), C42(H42A,H42B,H42C), C43(H43A,H43B,H43C), C44(H44A,H44B,H44C),
 C54(H54A,H54B,H54C), C161(H16B,H16C,H16D), C162(H16E,H16F,H16G), C163(H16H,
 H16I,H16J), C165(H16K,H16L,H16M), C166(H16N,H16O,H16P), C167(H16Q,H16R,H16S),
 C169(H16T,H16U,H16V), C170(H17A,H17B,H17C), C171(H17D,H17E,H17F), C173(H17G,
 H17H,H17I), C174(H17J,H17K,H17L), C175(H17M,H17N,H17O), C180(H18A,H18B,H18C),
 C94(H94A,H94B,H94C), C95(H95A,H95B,H95C), C96(H96A,H96B,H96C), C98(H98A,H98B,
 H98C), C99(H99A,H99B,H99C), C100(H10A,H10B,H10C), C102(H10D,H10E,H10F),
 C103(H10G,H10H,H10I), C104(H10J,H10K,H10L), C106(H10M,H10N,H10O), C107(H10P,
 H10Q,H10R), C108(H10S,H10T,H10U), C113(H11E,H11F,H11G), C119(H11O,H11P,H11Q)
6.f Idealised tetrahedral OH refined as rotating group:
 O16(H16A)
;
_olex2_submission_special_instructions 'No special instructions were received'

loop_
_space_group_symop_operation_xyz
'x, y, z'
'-x+1/2, y+1/2, -z+1/2'
'-x, -y, -z'
'x-1/2, -y-1/2, z-1/2'

loop_
_atom_site_label
_atom_site_type_symbol
_atom_site_fract_x
_atom_site_fract_y
_atom_site_fract_z
_atom_site_U_iso_or_equiv
_atom_site_adp_type
_atom_site_occupancy
_atom_site_site_symmetry_order
_atom_site_calc_flag
_atom_site_refinement_flags_posn
_atom_site_refinement_flags_adp
_atom_site_refinement_flags_occupancy
_atom_site_disorder_assembly
_atom_site_disorder_group
S1 S 0.4414(4) 0.5479(4) -0.4967(3) 0.182(3) Uani 0.660(7) 1 d D . P A 2
S2 S 0.3572(7) 0.5661(7) -0.4954(5) 0.171(4) Uani 0.340(7) 1 d D . P A -2
S3 S 0.32795(16) 0.60806(16) -0.19595(14) 0.1157(14) Uani 1 1 d D . . . .
O1 O 0.5301(3) 0.6511(3) -0.3969(2) 0.096(3) Uani 1 1 d . . . . .
O1A O 0.3466(18) 0.5429(16) -0.5581(14) 0.183(7) Uani 0.340(7) 1 d . . P A -2
O2 O 0.3804(8) 0.5606(8) -0.5737(6) 0.151(4) Uani 0.660(7) 1 d D . P A 2
O3 O 0.4724(3) 0.7186(3) -0.2322(2) 0.075(2) Uani 1 1 d . . . . .
O4 O 0.3511(5) 0.6286(5) -0.1114(4) 0.143(4) Uani 1 1 d . . . . .
O5 O 0.5476(4) 0.6359(3) -0.2924(2) 0.098(2) Uani 1 1 d . . . . .
O6 O 0.4375(11) 0.5519(9) -0.2829(8) 0.173(5) Uani 0.574(10) 1 d . . P B -3
O7 O 0.4655(14) 0.5490(11) -0.3430(11) 0.158(5) Uani 0.426(10) 1 d . . P B 3
O8 O 0.3585(13) 0.5931(12) -0.3146(14) 0.179(5) Uani 0.426(10) 1 d . . P B 3
O9 O 0.3536(11) 0.5793(9) -0.3637(11) 0.188(5) Uani 0.574(10) 1 d . . P B -3
O10 O 0.3319(9) 0.6981(8) -0.3566(10) 0.139(5) Uani 0.574(10) 1 d . . P B -3
O11 O 0.3395(13) 0.6800(11) -0.3697(14) 0.139(4) Uani 0.426(10) 1 d . . P B 3
O12 O 0.4789(3) 0.7429(3) -0.3427(2) 0.070(2) Uani 1 1 d . . . . .
C1 C 0.6042(6) 0.6212(5) -0.2709(4) 0.077(4) Uani 1 1 d . . . . .
C2 C 0.6440(7) 0.6011(5) -0.2974(4) 0.079(4) Uani 1 1 d . . . . .
C3 C 0.7015(7) 0.5867(5) -0.2759(5) 0.090(4) Uani 1 1 d . . . . .
H3 H 0.7300 0.5724 -0.2932 0.108 Uiso 1 1 calc R . . . .
C4 C 0.7155(5) 0.5941(5) -0.2287(5) 0.095(5) Uani 1 1 d . . . . .
C5 C 0.6733(6) 0.6158(5) -0.2041(4) 0.085(4) Uani 1 1 d . . . . .
H5 H 0.6828 0.6205 -0.1726 0.102 Uiso 1 1 calc R . . . .
C6 C 0.6175(5) 0.6309(5) -0.2239(4) 0.079(4) Uani 1 1 d . . . . .
C7 C 0.6299(5) 0.5976(5) -0.3499(4) 0.088(4) Uani 1 1 d . . . . .
H7A H 0.6575 0.5746 -0.3619 0.105 Uiso 1 1 calc R . . . .
H7B H 0.5886 0.5858 -0.3569 0.105 Uiso 1 1 calc R . . . .
C8 C 0.6365(6) 0.6461(5) -0.3735(4) 0.077(4) Uani 1 1 d . . . . .
C9 C 0.6956(5) 0.6678(5) -0.3696(4) 0.075(4) Uani 1 1 d . . . . .
H9 H 0.7287 0.6509 -0.3553 0.089 Uiso 1 1 calc R . . . .
C10 C 0.7047(5) 0.7131(5) -0.3867(4) 0.072(3) Uani 1 1 d . . . . .
C11 C 0.6537(5) 0.7393(5) -0.4041(3) 0.066(3) Uani 1 1 d . . . . .
H11 H 0.6591 0.7707 -0.4141 0.079 Uiso 1 1 calc R . . . .
C12 C 0.5950(5) 0.7204(5) -0.4072(3) 0.069(4) Uani 1 1 d . . . . .
C13 C 0.5884(5) 0.6726(6) -0.3919(4) 0.076(4) Uani 1 1 d . . . . .
C14 C 0.5395(5) 0.7497(5) -0.4243(4) 0.081(4) Uani 1 1 d . . . . .
H14A H 0.5031 0.7299 -0.4244 0.098 Uiso 1 1 calc R . . . .
H14B H 0.5432 0.7604 -0.4556 0.098 Uiso 1 1 calc R . . . .
C15 C 0.5339(5) 0.7936(6) -0.3928(4) 0.084(4) Uani 1 1 d . . . . .
C16 C 0.5595(5) 0.8397(6) -0.4010(5) 0.088(4) Uani 1 1 d . . . . .
H16 H 0.5776 0.8446 -0.4282 0.105 Uiso 1 1 calc R . . . .
C17 C 0.5584(5) 0.8769(6) -0.3701(5) 0.091(4) Uani 1 1 d . . . . .
C18 C 0.5329(5) 0.8665(6) -0.3304(4) 0.093(4) Uani 1 1 d . . . . .
H18 H 0.5334 0.8908 -0.3084 0.112 Uiso 1 1 calc R . . . .
C19 C 0.5062(5) 0.8233(6) -0.3198(4) 0.076(4) Uani 1 1 d . . . . .
C20 C 0.5060(4) 0.7881(6) -0.3518(4) 0.076(4) Uani 1 1 d . . . . .
C21 C 0.4860(5) 0.8144(5) -0.2727(4) 0.077(4) Uani 1 1 d . . . . .
H21A H 0.4489 0.7953 -0.2750 0.093 Uiso 1 1 calc R . . . .
H21B H 0.4779 0.8448 -0.2579 0.093 Uiso 1 1 calc R . . . .
C22 C 0.5372(5) 0.7877(6) -0.2450(4) 0.071(4) Uani 1 1 d . . . . .
C23 C 0.5948(6) 0.8084(5) -0.2386(3) 0.071(3) Uani 1 1 d . . . . .
H23 H 0.5991 0.8399 -0.2485 0.085 Uiso 1 1 calc R . . . .
C24 C 0.6462(5) 0.7854(6) -0.2183(4) 0.069(3) Uani 1 1 d . . . . .
C25 C 0.6390(5) 0.7389(6) -0.2046(3) 0.072(4) Uani 1 1 d . . . . .
H25 H 0.6729 0.7219 -0.1916 0.087 Uiso 1 1 calc R . . . .
C26 C 0.5806(6) 0.7156(5) -0.2095(3) 0.073(4) Uani 1 1 d . . . . .
C27 C 0.5295(6) 0.7410(6) -0.2295(4) 0.073(4) Uani 1 1 d . . . . .
C28 C 0.5749(6) 0.6626(5) -0.1970(4) 0.093(4) Uani 1 1 d . . . . .
H28A H 0.5329 0.6523 -0.2042 0.111 Uiso 1 1 calc R . . . .
H28B H 0.5854 0.6585 -0.1642 0.111 Uiso 1 1 calc R . . . .
C29 C 0.7771(8) 0.5784(7) -0.2035(6) 0.126(6) Uani 1 1 d . . . . .
C30 C 0.8209(7) 0.5646(8) -0.2342(5) 0.194(11) Uani 1 1 d . . . . .
H30A H 0.8152 0.5313 -0.2424 0.292 Uiso 1 1 calc R . . . .
H30B H 0.8614 0.5692 -0.2193 0.292 Uiso 1 1 calc R . . . .
H30C H 0.8156 0.5842 -0.2615 0.292 Uiso 1 1 calc R . . . .
C31 C 0.8043(6) 0.6207(9) -0.1727(6) 0.181(10) Uani 1 1 d . . . . .
H31A H 0.8235 0.6435 -0.1916 0.271 Uiso 1 1 calc GR . . . .
H31B H 0.8341 0.6083 -0.1495 0.271 Uiso 1 1 calc GR . . . .
H31C H 0.7722 0.6363 -0.1583 0.271 Uiso 1 1 calc GR . . . .
C32 C 0.7652(7) 0.5412(7) -0.1658(6) 0.157(8) Uani 1 1 d . . . . .
H32A H 0.7301 0.5509 -0.1509 0.235 Uiso 1 1 calc GR . . . .
H32B H 0.8002 0.5396 -0.1435 0.235 Uiso 1 1 calc GR . . . .
H32C H 0.7579 0.5101 -0.1797 0.235 Uiso 1 1 calc GR . . . .
C33 C 0.7691(4) 0.7356(6) -0.3878(4) 0.088(4) Uani 1 1 d . . . . .
C34 C 0.7839(5) 0.7389(5) -0.4392(4) 0.081(4) Uani 1 1 d . . . . .
H34A H 0.7803 0.7075 -0.4531 0.121 Uiso 1 1 calc GR . . . .
H34B H 0.8247 0.7507 -0.4404 0.121 Uiso 1 1 calc GR . . . .
H34C H 0.7556 0.7605 -0.4558 0.121 Uiso 1 1 calc GR . . . .
C35 C 0.8200(4) 0.7028(5) -0.3637(5) 0.119(5) Uani 1 1 d . . . . .
H35A H 0.8097 0.6945 -0.3334 0.178 Uiso 1 1 calc GR . . . .
H35B H 0.8582 0.7196 -0.3614 0.178 Uiso 1 1 calc GR . . . .
H35C H 0.8233 0.6739 -0.3815 0.178 Uiso 1 1 calc GR . . . .
C36 C 0.7695(5) 0.7873(6) -0.3656(4) 0.105(5) Uani 1 1 d . . . . .
H36A H 0.7386 0.8068 -0.3820 0.157 Uiso 1 1 calc GR . . . .
H36B H 0.8088 0.8019 -0.3673 0.157 Uiso 1 1 calc GR . . . .
H36C H 0.7613 0.7847 -0.3339 0.157 Uiso 1 1 calc GR . . . .
C37 C 0.5855(7) 0.9266(8) -0.3812(5) 0.127(7) Uani 1 1 d . . . . .
C38 C 0.6527(6) 0.9163(6) -0.3879(7) 0.176(9) Uani 1 1 d . . . . .
H38A H 0.6692 0.8941 -0.3646 0.265 Uiso 1 1 calc GR . . . .
H38B H 0.6755 0.9458 -0.3854 0.265 Uiso 1 1 calc GR . . . .
H38C H 0.6554 0.9024 -0.4178 0.265 Uiso 1 1 calc GR . . . .
C39 C 0.5487(8) 0.9485(7) -0.4207(8) 0.164(8) Uani 1 1 d . . . . .
H39A H 0.5534 0.9300 -0.4480 0.246 Uiso 1 1 calc GR . . . .
H39B H 0.5623 0.9809 -0.4249 0.246 Uiso 1 1 calc GR . . . .
H39C H 0.5065 0.9487 -0.4148 0.246 Uiso 1 1 calc GR . . . .
C40 C 0.5812(8) 0.9634(7) -0.3449(8) 0.175(8) Uani 1 1 d . . . . .
H40A H 0.5403 0.9642 -0.3360 0.263 Uiso 1 1 calc GR . . . .
H40B H 0.5915 0.9944 -0.3565 0.263 Uiso 1 1 calc GR . . . .
H40C H 0.6091 0.9555 -0.3186 0.263 Uiso 1 1 calc GR . . . .
C41 C 0.7077(5) 0.8127(5) -0.2096(4) 0.076(4) Uani 1 1 d . . . . .
C42 C 0.7587(5) 0.7776(5) -0.2113(6) 0.127(6) Uani 1 1 d . . . . .
H42A H 0.7564 0.7539 -0.1875 0.191 Uiso 1 1 calc GR . . . .
H42B H 0.7970 0.7943 -0.2066 0.191 Uiso 1 1 calc GR . . . .
H42C H 0.7555 0.7620 -0.2408 0.191 Uiso 1 1 calc GR . . . .
C43 C 0.7127(5) 0.8522(6) -0.2463(5) 0.142(7) Uani 1 1 d . . . . .
H43A H 0.7028 0.8388 -0.2764 0.212 Uiso 1 1 calc GR . . . .
H43B H 0.7537 0.8646 -0.2440 0.212 Uiso 1 1 calc GR . . . .
H43C H 0.6848 0.8779 -0.2413 0.212 Uiso 1 1 calc GR . . . .
C44 C 0.7131(6) 0.8365(5) -0.1647(4) 0.096(4) Uani 1 1 d . . . . .
H44A H 0.6853 0.8632 -0.1654 0.144 Uiso 1 1 calc GR . . . .
H44B H 0.7542 0.8480 -0.1578 0.144 Uiso 1 1 calc GR . . . .
H44C H 0.7036 0.8140 -0.1415 0.144 Uiso 1 1 calc GR . . . .
C45 C 0.5153(6) 0.6311(6) -0.4426(4) 0.112(3) Uani 1 1 d . . . . .
H45D H 0.5381 0.6018 -0.4472 0.134 Uiso 0.660(7) 1 calc R . P A 2
H45E H 0.5220 0.6542 -0.4666 0.134 Uiso 0.660(7) 1 calc R . P A 2
H45A H 0.5534 0.6219 -0.4545 0.134 Uiso 0.340(7) 1 calc R . P A -2
H45B H 0.4976 0.6567 -0.4622 0.134 Uiso 0.340(7) 1 calc R . P A -2
C46 C 0.4436(10) 0.6204(10) -0.4399(8) 0.128(4) Uani 0.660(7) 1 d . . P A 2
H45F H 0.4691 0.6488 -0.4413 0.154 Uiso 0.660(7) 1 calc R . P A 2
H46 H 0.4186 0.6205 -0.4142 0.154 Uiso 0.660(7) 1 calc R . P A 2
C46A C 0.466(2) 0.582(2) -0.4492(15) 0.138(5) Uani 0.340(7) 1 d . . P A -2
H46A H 0.4570 0.5540 -0.4310 0.165 Uiso 0.340(7) 1 calc R . P A -2
H45C H 0.5077 0.5824 -0.4582 0.165 Uiso 0.340(7) 1 calc R . P A -2
C47 C 0.4153(7) 0.6018(6) -0.4837(6) 0.155(3) Uani 1 1 d D . . . .
H47C H 0.4227 0.6242 -0.5081 0.186 Uiso 0.660(7) 1 calc R . P A 2
H47D H 0.3715 0.5997 -0.4823 0.186 Uiso 0.660(7) 1 calc R . P A 2
H47A H 0.4326 0.6093 -0.5123 0.186 Uiso 0.340(7) 1 calc R . P A -2
H47B H 0.4006 0.6317 -0.4715 0.186 Uiso 0.340(7) 1 calc R . P A -2
C48A C 0.4320(16) 0.5272(14) -0.5394(12) 0.194(6) Uani 0.660(7) 1 d . U P A 2
C48 C 0.3835(13) 0.5359(11) -0.5396(7) 0.175(6) Uani 0.340(7) 1 d D . P A -2
C49A C 0.4195(9) 0.4963(8) -0.5740(6) 0.189(5) Uani 1 1 d . . . . .
H49A H 0.4630 0.5000 -0.5682 0.284 Uiso 0.340(7) 1 calc R . P A -2
H49B H 0.4072 0.5031 -0.6059 0.284 Uiso 0.340(7) 1 calc R . P A -2
H49C H 0.4084 0.4639 -0.5671 0.284 Uiso 0.340(7) 1 calc R . P A -2
H49D H 0.3932 0.5115 -0.5979 0.284 Uiso 0.660(7) 1 calc R . P A 2
H49E H 0.3996 0.4684 -0.5630 0.284 Uiso 0.660(7) 1 calc R . P A 2
H49F H 0.4568 0.4868 -0.5861 0.284 Uiso 0.660(7) 1 calc R . P A 2
C50 C 0.4411(4) 0.7286(5) -0.1928(3) 0.078(4) Uani 1 1 d . . . . .
H50A H 0.4314 0.7626 -0.1916 0.093 Uiso 1 1 calc R . . . .
H50B H 0.4666 0.7201 -0.1649 0.093 Uiso 1 1 calc R . . . .
C51 C 0.3842(5) 0.6996(5) -0.1963(4) 0.082(4) Uani 1 1 d . . . . .
H51A H 0.3598 0.7079 -0.2247 0.098 Uiso 1 1 calc R . . . .
H51B H 0.3608 0.7078 -0.1709 0.098 Uiso 1 1 calc R . . . .
C52 C 0.3963(5) 0.6452(5) -0.1957(5) 0.101(4) Uani 1 1 d . . . . .
H52A H 0.4234 0.6375 -0.1685 0.121 Uiso 1 1 calc R . . . .
H52B H 0.4174 0.6369 -0.2224 0.121 Uiso 1 1 calc R . . . .
C53 C 0.3201(6) 0.6101(6) -0.1425(5) 0.116(6) Uani 1 1 d . . . . .
C54 C 0.2679(6) 0.5769(5) -0.1209(5) 0.121(5) Uani 1 1 d D . . . .
H54A H 0.2405 0.5641 -0.1455 0.181 Uiso 1 1 calc GR . . . .
H54B H 0.2455 0.5963 -0.1011 0.181 Uiso 1 1 calc GR . . . .
H54C H 0.2874 0.5508 -0.1035 0.181 Uiso 1 1 calc GR . . . .
C55 C 0.4993(8) 0.6074(8) -0.2817(6) 0.138(4) Uani 1 1 d . . . . .
C56 C 0.4945(16) 0.5726(14) -0.3061(14) 0.133(9) Uani 0.574(10) 1 d . . P B -3
C57 C 0.500(2) 0.5481(17) -0.298(2) 0.145(5) Uani 0.426(10) 1 d . . P B 3
C58 C 0.4027(18) 0.5199(14) -0.2913(16) 0.180(6) Uani 0.574(10) 1 d . . P B -3
C59 C 0.407(2) 0.5268(16) -0.3456(18) 0.157(6) Uani 0.426(10) 1 d . . P B 3
C60 C 0.3580(10) 0.5434(9) -0.3182(9) 0.182(4) Uani 1 1 d . . . . .
C61 C 0.3079(9) 0.6108(8) -0.3635(8) 0.173(4) Uani 1 1 d . . . . .
C62 C 0.2962(8) 0.6585(8) -0.3462(9) 0.162(4) Uani 0.92(3) 1 d . . . B .
C63 C 0.3926(6) 0.6959(6) -0.3432(6) 0.122(4) Uani 1 1 d . . . . .
H63A H 0.4112 0.6788 -0.3182 0.146 Uiso 0.426(10) 1 calc R . P B 3
H63 H 0.4144 0.6711 -0.3277 0.146 Uiso 0.574(10) 1 calc R . P B -3
C64 C 0.4159(5) 0.7426(5) -0.3592(4) 0.085(3) Uani 1 1 d . . . . .
H64A H 0.4107 0.7447 -0.3926 0.102 Uiso 1 1 calc R . . . .
H64B H 0.3947 0.7694 -0.3464 0.102 Uiso 1 1 calc R . . . .
S7 S 0.8550(2) 0.60145(19) 0.24474(17) 0.1497(19) Uani 1 1 d . . . . .
S8 S 0.8235(7) 0.5813(7) 0.5336(5) 0.187(6) Uani 0.368(7) 1 d . . P C -4
S9 S 0.7332(4) 0.5415(3) 0.5563(3) 0.150(3) Uani 0.632(7) 1 d . . P C 4
O24 O 0.7054(3) 0.7085(3) 0.27817(19) 0.064(2) Uani 1 1 d . . . . .
O25 O 0.8302(6) 0.6193(6) 0.1582(5) 0.155(5) Uani 1 1 d . . . . .
O26 O 0.6469(4) 0.6427(3) 0.4449(2) 0.098(3) Uani 1 1 d . . . . .
O27 O 0.8033(6) 0.5557(5) 0.6231(4) 0.171(3) Uani 1 1 d . . . . .
O28 O 0.7010(3) 0.7361(3) 0.3903(2) 0.075(2) Uani 1 1 d . . . . .
O29 O 0.8432(6) 0.6855(5) 0.4090(5) 0.204(5) Uani 1 1 d . . . . .
O30 O 0.8386(7) 0.5775(7) 0.4207(7) 0.250(5) Uani 1 1 d . . . . .
O31 O 0.7562(6) 0.5469(6) 0.3519(5) 0.197(4) Uani 1 1 d . . . . .
O32 O 0.6304(4) 0.6277(3) 0.3406(2) 0.085(2) Uani 1 1 d . . . . .
C132 C 0.6710(5) 0.7787(5) 0.3976(4) 0.072(4) Uani 1 1 d . . . . .
C133 C 0.6702(5) 0.8145(5) 0.3644(4) 0.073(3) Uani 1 1 d . . . . .
C134 C 0.6399(5) 0.8554(5) 0.3716(4) 0.080(4) Uani 1 1 d . . . . .
H134 H 0.6376 0.8791 0.3489 0.096 Uiso 1 1 calc R . . . .
C135 C 0.6118(6) 0.8638(6) 0.4117(6) 0.102(5) Uani 1 1 d . . . . .
C136 C 0.6135(5) 0.8277(6) 0.4441(5) 0.082(4) Uani 1 1 d . . . . .
H136 H 0.5951 0.8324 0.4712 0.099 Uiso 1 1 calc R . . . .
C137 C 0.6418(5) 0.7849(5) 0.4370(4) 0.074(4) Uani 1 1 d . . . . .
C138 C 0.6897(5) 0.8043(4) 0.3173(3) 0.067(3) Uani 1 1 d . . . . .
H13C H 0.7276 0.7861 0.3200 0.080 Uiso 1 1 calc R . . . .
H13D H 0.6966 0.8343 0.3016 0.080 Uiso 1 1 calc R . . . .
C139 C 0.6397(5) 0.7753(5) 0.2897(4) 0.069(3) Uani 1 1 d . . . . .
C140 C 0.5820(6) 0.7961(5) 0.2832(4) 0.079(4) Uani 1 1 d . . . . .
H140 H 0.5772 0.8279 0.2922 0.094 Uiso 1 1 calc R . . . .
C141 C 0.5315(6) 0.7711(6) 0.2637(4) 0.074(4) Uani 1 1 d . . . . .
C142 C 0.5401(5) 0.7240(6) 0.2507(3) 0.070(4) Uani 1 1 d . . . . .
H142 H 0.5067 0.7066 0.2376 0.084 Uiso 1 1 calc R . . . .
C143 C 0.5971(5) 0.7013(5) 0.2564(3) 0.066(3) Uani 1 1 d . . . . .
C144 C 0.6464(5) 0.7295(5) 0.2744(3) 0.063(3) Uani 1 1 d . . . . .
C145 C 0.6029(5) 0.6483(5) 0.2447(3) 0.071(4) Uani 1 1 d . . . . .
H14C H 0.5898 0.6433 0.2123 0.086 Uiso 1 1 calc R . . . .
H14D H 0.6454 0.6386 0.2501 0.086 Uiso 1 1 calc R . . . .
C146 C 0.5648(5) 0.6182(5) 0.2735(4) 0.073(4) Uani 1 1 d . . . . .
C147 C 0.5072(6) 0.6025(5) 0.2515(4) 0.090(4) Uani 1 1 d . . . . .
H147 H 0.5000 0.6067 0.2197 0.108 Uiso 1 1 calc R . . . .
C148 C 0.4611(6) 0.5812(5) 0.2744(5) 0.091(4) Uani 1 1 d . . . . .
C149 C 0.4756(6) 0.5761(4) 0.3217(6) 0.089(4) Uani 1 1 d . . . . .
H149 H 0.4466 0.5621 0.3387 0.106 Uiso 1 1 calc R . . . .
C150 C 0.5325(7) 0.5910(5) 0.3460(4) 0.082(4) Uani 1 1 d . . . . .
C151 C 0.5769(6) 0.6121(4) 0.3194(4) 0.076(3) Uani 1 1 d . . . . .
C152 C 0.5442(5) 0.5886(5) 0.3982(4) 0.085(4) Uani 1 1 d . . . . .
H15A H 0.5154 0.5665 0.4102 0.102 Uiso 1 1 calc R . . . .
H15B H 0.5851 0.5764 0.4067 0.102 Uiso 1 1 calc R . . . .
C153 C 0.5377(6) 0.6376(5) 0.4193(4) 0.072(3) Uani 1 1 d . . . . .
C154 C 0.4805(5) 0.6586(5) 0.4176(3) 0.069(4) Uani 1 1 d . . . . .
H154 H 0.4466 0.6412 0.4054 0.083 Uiso 1 1 calc R . . . .
C155 C 0.4723(5) 0.7056(5) 0.4337(4) 0.073(4) Uani 1 1 d . . . . .
C156 C 0.5240(5) 0.7322(4) 0.4505(3) 0.058(3) Uani 1 1 d . . . . .
H156 H 0.5196 0.7640 0.4597 0.070 Uiso 1 1 calc R . . . .
C157 C 0.5819(5) 0.7115(5) 0.4536(3) 0.068(3) Uani 1 1 d . . . . .
C158 C 0.5875(5) 0.6653(6) 0.4390(4) 0.073(4) Uani 1 1 d . . . . .
C159 C 0.6370(5) 0.7430(5) 0.4698(4) 0.073(3) Uani 1 1 d . . . . .
H15C H 0.6327 0.7550 0.5005 0.087 Uiso 1 1 calc R . . . .
H15D H 0.6740 0.7238 0.4710 0.087 Uiso 1 1 calc R . . . .
C160 C 0.5792(7) 0.9144(7) 0.4199(7) 0.131(6) Uani 1 1 d . . . . .
C161 C 0.5756(15) 0.9470(9) 0.3789(11) 0.35(3) Uani 1 1 d . . . . .
H16B H 0.6159 0.9521 0.3697 0.518 Uiso 1 1 calc GR . . . .
H16C H 0.5584 0.9774 0.3868 0.518 Uiso 1 1 calc GR . . . .
H16D H 0.5502 0.9326 0.3540 0.518 Uiso 1 1 calc GR . . . .
C162 C 0.5149(6) 0.9035(6) 0.4365(7) 0.153(7) Uani 1 1 d . . . . .
H16E H 0.4896 0.8882 0.4121 0.230 Uiso 1 1 calc GR . . . .
H16F H 0.4962 0.9331 0.4448 0.230 Uiso 1 1 calc GR . . . .
H16G H 0.5196 0.8825 0.4628 0.230 Uiso 1 1 calc GR . . . .
C163 C 0.6151(9) 0.9413(8) 0.4586(10) 0.241(14) Uani 1 1 d . . . . .
H16H H 0.6202 0.9212 0.4855 0.361 Uiso 1 1 calc GR . . . .
H16I H 0.5933 0.9700 0.4656 0.361 Uiso 1 1 calc GR . . . .
H16J H 0.6544 0.9499 0.4494 0.361 Uiso 1 1 calc GR . . . .
C164 C 0.4691(6) 0.7942(6) 0.2568(4) 0.098(5) Uani 1 1 d . . . . .
C165 C 0.4624(5) 0.8226(5) 0.2132(5) 0.098(4) Uani 1 1 d . . . . .
H16K H 0.4908 0.8490 0.2155 0.147 Uiso 1 1 calc GR . . . .
H16L H 0.4215 0.8348 0.2081 0.147 Uiso 1 1 calc GR . . . .
H16M H 0.4707 0.8022 0.1879 0.147 Uiso 1 1 calc GR . . . .
C166 C 0.4197(6) 0.7617(7) 0.2573(8) 0.211(13) Uani 1 1 d . . . . .
H16N H 0.4212 0.7388 0.2328 0.317 Uiso 1 1 calc GR . . . .
H16O H 0.3820 0.7792 0.2533 0.317 Uiso 1 1 calc GR . . . .
H16P H 0.4225 0.7450 0.2863 0.317 Uiso 1 1 calc GR . . . .
C167 C 0.4648(6) 0.8352(9) 0.2950(5) 0.199(11) Uani 1 1 d . . . . .
H16Q H 0.4751 0.8218 0.3251 0.298 Uiso 1 1 calc GR . . . .
H16R H 0.4239 0.8478 0.2930 0.298 Uiso 1 1 calc GR . . . .
H16S H 0.4928 0.8608 0.2898 0.298 Uiso 1 1 calc GR . . . .
C168 C 0.4009(6) 0.5652(6) 0.2502(5) 0.095(4) Uani 1 1 d . . . . .
C169 C 0.4124(6) 0.5254(6) 0.2162(5) 0.128(6) Uani 1 1 d . . . . .
H16T H 0.4359 0.5380 0.1928 0.192 Uiso 1 1 calc GR . . . .
H16U H 0.3740 0.5135 0.2022 0.192 Uiso 1 1 calc GR . . . .
H16V H 0.4345 0.4996 0.2322 0.192 Uiso 1 1 calc GR . . . .
C170 C 0.3705(6) 0.6120(6) 0.2219(5) 0.121(5) Uani 1 1 d . . . . .
H17A H 0.3604 0.6362 0.2435 0.182 Uiso 1 1 calc GR . . . .
H17B H 0.3341 0.6021 0.2035 0.182 Uiso 1 1 calc GR . . . .
H17C H 0.3992 0.6249 0.2023 0.182 Uiso 1 1 calc GR . . . .
C171 C 0.3554(6) 0.5466(6) 0.2829(5) 0.133(6) Uani 1 1 d . . . . .
H17D H 0.3736 0.5208 0.3013 0.199 Uiso 1 1 calc GR . . . .
H17E H 0.3192 0.5352 0.2652 0.199 Uiso 1 1 calc GR . . . .
H17F H 0.3448 0.5724 0.3027 0.199 Uiso 1 1 calc GR . . . .
C172 C 0.4082(5) 0.7265(5) 0.4358(4) 0.081(4) Uani 1 1 d . . . . .
C173 C 0.4062(6) 0.7778(6) 0.4112(5) 0.122(6) Uani 1 1 d . . . . .
H17G H 0.4411 0.7964 0.4230 0.183 Uiso 1 1 calc GR . . . .
H17H H 0.3695 0.7944 0.4173 0.183 Uiso 1 1 calc GR . . . .
H17I H 0.4068 0.7736 0.3786 0.183 Uiso 1 1 calc GR . . . .
C174 C 0.3582(5) 0.6943(6) 0.4117(5) 0.135(6) Uani 1 1 d . . . . .
H17J H 0.3712 0.6826 0.3832 0.202 Uiso 1 1 calc GR . . . .
H17K H 0.3213 0.7127 0.4055 0.202 Uiso 1 1 calc GR . . . .
H17L H 0.3507 0.6676 0.4312 0.202 Uiso 1 1 calc GR . . . .
C175 C 0.3952(5) 0.7320(5) 0.4865(4) 0.097(5) Uani 1 1 d . . . . .
H17M H 0.3952 0.7009 0.5008 0.145 Uiso 1 1 calc GR . . . .
H17N H 0.3561 0.7470 0.4879 0.145 Uiso 1 1 calc GR . . . .
H17O H 0.4263 0.7517 0.5025 0.145 Uiso 1 1 calc GR . . . .
C176 C 0.7397(4) 0.7203(5) 0.2406(3) 0.076(4) Uani 1 1 d . . . . .
H17P H 0.7492 0.7545 0.2414 0.091 Uiso 1 1 calc R . . . .
H17Q H 0.7155 0.7135 0.2117 0.091 Uiso 1 1 calc R . . . .
C177 C 0.7984(5) 0.6916(5) 0.2432(4) 0.089(4) Uani 1 1 d . . . . .
H17R H 0.8210 0.7002 0.2174 0.106 Uiso 1 1 calc R . . . .
H17S H 0.8233 0.6997 0.2714 0.106 Uiso 1 1 calc R . . . .
C178 C 0.7862(6) 0.6382(6) 0.2421(6) 0.123(5) Uani 1 1 d . . . . .
H17T H 0.7608 0.6304 0.2140 0.148 Uiso 1 1 calc R . . . .
H17U H 0.7635 0.6299 0.2679 0.148 Uiso 1 1 calc R . . . .
C179 C 0.8526(11) 0.6018(9) 0.1883(6) 0.157(11) Uani 1 1 d . . . . .
C180 C 0.9080(7) 0.5611(6) 0.1724(6) 0.153(7) Uani 1 1 d . . . . .
H18A H 0.9320 0.5498 0.1995 0.230 Uiso 1 1 calc GR . . . .
H18B H 0.9340 0.5770 0.1525 0.230 Uiso 1 1 calc GR . . . .
H18C H 0.8882 0.5343 0.1564 0.230 Uiso 1 1 calc GR . . . .
C181 C 0.6628(6) 0.6263(6) 0.4924(4) 0.119(4) Uani 1 1 d . . . . .
H18F H 0.6420 0.5964 0.4980 0.143 Uiso 0.632(7) 1 calc R . P C 4
H18G H 0.6512 0.6503 0.5142 0.143 Uiso 0.632(7) 1 calc R . P C 4
H18D H 0.6655 0.6536 0.5133 0.143 Uiso 0.368(7) 1 calc R . P C -4
H18E H 0.6320 0.6043 0.5017 0.143 Uiso 0.368(7) 1 calc R . P C -4
C182 C 0.7394(13) 0.6181(13) 0.4982(12) 0.128(5) Uani 0.632(7) 1 d . . P C 4
H182 H 0.7490 0.6463 0.4832 0.154 Uiso 0.632(7) 1 calc R . P C 4
C183 C 0.722(2) 0.602(2) 0.494(2) 0.143(7) Uani 0.368(7) 1 d . . P C -4
H18H H 0.7254 0.5771 0.5171 0.172 Uiso 0.368(7) 1 calc R . P C -4
H18I H 0.7276 0.5879 0.4640 0.172 Uiso 0.368(7) 1 calc R . P C -4
C184 C 0.7604(8) 0.5976(7) 0.5394(6) 0.150(3) Uani 1 1 d . . . . .
H18J H 0.7897 0.6138 0.5588 0.180 Uiso 0.632(7) 1 calc R . P C 4
H184 H 0.7641 0.6303 0.5522 0.180 Uiso 0.368(7) 1 calc R . P C -4
C185 C 0.810(2) 0.561(2) 0.5759(19) 0.175(5) Uani 0.368(7) 1 d . . P C -4
C186 C 0.883(2) 0.563(2) 0.5983(18) 0.204(11) Uani 0.368(7) 1 d . . P C -4
C187 C 0.7624(19) 0.5194(16) 0.6053(13) 0.203(13) Uani 0.632(7) 1 d . . P C 4
C188 C 0.7641(14) 0.4845(13) 0.6334(10) 0.171(9) Uani 0.632(7) 1 d . . P C 4
C189 C 0.7666(5) 0.7394(5) 0.4063(4) 0.103(3) Uani 1 1 d . . . . .
H18K H 0.7730 0.7409 0.4397 0.124 Uiso 1 1 calc R . . . .
H18L H 0.7853 0.7673 0.3933 0.124 Uiso 1 1 calc R . . . .
C190 C 0.7908(7) 0.6940(7) 0.3887(6) 0.149(6) Uani 1 1 d . . . . .
C191 C 0.8797(10) 0.6462(10) 0.4037(10) 0.224(5) Uani 1 1 d . . . . .
C192 C 0.8941(11) 0.6065(11) 0.4262(11) 0.247(6) Uani 1 1 d . . . . .
C193 C 0.8564(10) 0.5412(9) 0.3929(8) 0.203(5) Uani 1 1 d . . . . .
C194 C 0.7880(9) 0.5188(8) 0.3901(7) 0.199(4) Uani 1 1 d . . . . .
H19A H 0.7881 0.4846 0.3830 0.239 Uiso 1 1 calc R . . . .
H19B H 0.7696 0.5237 0.4187 0.239 Uiso 1 1 calc R . . . .
C195 C 0.7037(10) 0.5718(9) 0.3700(7) 0.212(9) Uani 1 1 d . . . . .
C196 C 0.6806(7) 0.5993(7) 0.3318(5) 0.137(5) Uani 1 1 d . . . . .
S4 S 0.5428(3) 0.94340(18) -0.13994(15) 0.169(2) Uani 1 1 d . . . . .
S5 S 0.6606(5) 0.9313(3) 0.18935(19) 0.161(3) Uani 0.714(12) 1 d D . P D 1
S6 S 0.6765(11) 0.8999(7) 0.2093(8) 0.176(6) Uani 0.286(12) 1 d D . P D -1
O13 O 0.5691(3) 0.7773(3) -0.0654(2) 0.0606(19) Uani 1 1 d . . . . .
O14 O 0.5238(7) 0.9374(5) -0.2282(4) 0.169(5) Uani 1 1 d . . . . .
O15 O 0.6087(3) 0.7724(3) 0.1145(2) 0.072(2) Uani 1 1 d . . . . .
O16 O 0.612(3) 0.9591(18) 0.2570(17) 0.180(11) Uani 0.286(12) 1 d . . P D -1
H16A H 0.6005 0.9845 0.2448 0.270 Uiso 0.286(12) 1 calc GR . P D -1
O17 O 0.6721(8) 0.9304(6) 0.2793(5) 0.146(6) Uani 0.714(12) 1 d . . P D 1
O18 O 0.5083(4) 0.7628(3) 0.0328(2) 0.081(2) Uani 1 1 d . . . . .
O19 O 0.4418(10) 0.8828(8) 0.0436(8) 0.143(3) Uani 0.5 1 d . . P . .
O20 O 0.5366(9) 0.8447(8) 0.0330(8) 0.138(3) Uani 0.5 1 d . . P . .
O21 O 0.5337(11) 0.9552(9) 0.0385(10) 0.154(3) Uani 0.5 1 d . . P . .
O22 O 0.6711(9) 0.8961(8) 0.0063(8) 0.150(4) Uani 0.5 1 d D . P . .
O23 O 0.6741(4) 0.7676(3) 0.0179(2) 0.084(2) Uani 1 1 d . . . . .
C1A C 0.503(2) 0.8908(16) 0.0455(13) 0.145(3) Uani 0.5 1 d . . P . .
C65 C 0.4648(4) 0.7257(4) 0.0335(4) 0.059(3) Uani 1 1 d . . . . .
C66 C 0.4359(5) 0.7094(4) -0.0084(4) 0.061(3) Uani 1 1 d . . . . .
C67 C 0.3926(5) 0.6725(4) -0.0068(4) 0.063(3) Uani 1 1 d . . . . .
H67 H 0.3705 0.6621 -0.0339 0.075 Uiso 1 1 calc R . . . .
C68 C 0.3823(5) 0.6511(4) 0.0353(4) 0.067(3) Uani 1 1 d . . . . .
C69 C 0.4142(5) 0.6666(4) 0.0752(4) 0.062(3) Uani 1 1 d . . . . .
H69 H 0.4073 0.6521 0.1030 0.075 Uiso 1 1 calc R . . . .
C70 C 0.4562(5) 0.7032(5) 0.0751(3) 0.062(3) Uani 1 1 d . . . . .
C71 C 0.4542(4) 0.7279(4) -0.0541(3) 0.059(3) Uani 1 1 d . . . . .
H71A H 0.4610 0.7624 -0.0523 0.071 Uiso 1 1 calc R . . . .
H71B H 0.4219 0.7216 -0.0783 0.071 Uiso 1 1 calc R . . . .
C72 C 0.5133(4) 0.7020(5) -0.0648(3) 0.056(3) Uani 1 1 d . . . . .
C73 C 0.5128(5) 0.6522(4) -0.0681(3) 0.053(3) Uani 1 1 d . . . . .
H73 H 0.4760 0.6359 -0.0671 0.064 Uiso 1 1 calc R . . . .
C74 C 0.5664(5) 0.6258(4) -0.0728(3) 0.052(3) Uani 1 1 d . . . . .
C75 C 0.6193(5) 0.6516(4) -0.0741(3) 0.055(3) Uani 1 1 d . . . . .
H75 H 0.6550 0.6345 -0.0773 0.066 Uiso 1 1 calc R . . . .
C76 C 0.6232(5) 0.7013(5) -0.0708(3) 0.058(3) Uani 1 1 d . . . . .
C77 C 0.5690(5) 0.7281(5) -0.0678(3) 0.057(3) Uani 1 1 d . . . . .
C78 C 0.6842(4) 0.7270(4) -0.0703(3) 0.065(3) Uani 1 1 d . . . . .
H78A H 0.6783 0.7616 -0.0689 0.078 Uiso 1 1 calc R . . . .
H78B H 0.7031 0.7196 -0.0983 0.078 Uiso 1 1 calc R . . . .
C79 C 0.7259(5) 0.7097(5) -0.0273(4) 0.064(3) Uani 1 1 d . . . . .
C80 C 0.7657(5) 0.6720(5) -0.0292(4) 0.073(4) Uani 1 1 d . . . . .
H80 H 0.7719 0.6589 -0.0578 0.088 Uiso 1 1 calc R . . . .
C81 C 0.7967(6) 0.6528(6) 0.0095(5) 0.088(4) Uani 1 1 d . . . . .
C82 C 0.7852(5) 0.6729(5) 0.0526(4) 0.082(4) Uani 1 1 d . . . . .
H82 H 0.8057 0.6602 0.0792 0.099 Uiso 1 1 calc R . . . .
C83 C 0.7447(6) 0.7108(5) 0.0569(4) 0.075(3) Uani 1 1 d . . . . .
C84 C 0.7154(5) 0.7303(5) 0.0160(4) 0.070(3) Uani 1 1 d . . . . .
C85 C 0.7245(5) 0.7268(4) 0.1016(3) 0.073(3) Uani 1 1 d . . . . .
H85A H 0.7149 0.7610 0.1003 0.087 Uiso 1 1 calc R . . . .
H85B H 0.7571 0.7218 0.1260 0.087 Uiso 1 1 calc R . . . .
C86 C 0.6680(5) 0.6982(5) 0.1121(3) 0.064(3) Uani 1 1 d . . . . .
C87 C 0.6708(5) 0.6492(5) 0.1148(3) 0.062(3) Uani 1 1 d . . . . .
H87 H 0.7084 0.6342 0.1132 0.074 Uiso 1 1 calc R . . . .
C88 C 0.6199(5) 0.6204(5) 0.1201(3) 0.064(3) Uani 1 1 d . . . . .
C89 C 0.5632(5) 0.6455(5) 0.1203(3) 0.063(3) Uani 1 1 d . . . . .
H89 H 0.5276 0.6278 0.1218 0.075 Uiso 1 1 calc R . . . .
C90 C 0.5594(5) 0.6958(5) 0.1183(3) 0.062(3) Uani 1 1 d . . . . .
C91 C 0.6108(5) 0.7228(5) 0.1153(3) 0.066(3) Uani 1 1 d . . . . .
C92 C 0.4966(4) 0.7188(4) 0.1180(3) 0.068(3) Uani 1 1 d . . . . .
H92A H 0.5007 0.7536 0.1183 0.081 Uiso 1 1 calc R . . . .
H92B H 0.4779 0.7091 0.1454 0.081 Uiso 1 1 calc R . . . .
C93 C 0.3357(5) 0.6096(5) 0.0340(4) 0.081(4) Uani 1 1 d . . . . .
C94 C 0.2715(4) 0.6277(5) 0.0128(4) 0.088(4) Uani 1 1 d . . . . .
H94A H 0.2556 0.6505 0.0334 0.132 Uiso 1 1 calc GR . . . .
H94B H 0.2441 0.6009 0.0084 0.132 Uiso 1 1 calc GR . . . .
H94C H 0.2755 0.6430 -0.0163 0.132 Uiso 1 1 calc GR . . . .
C95 C 0.3551(5) 0.5672(4) 0.0025(4) 0.093(4) Uani 1 1 d . . . . .
H95A H 0.3525 0.5779 -0.0290 0.140 Uiso 1 1 calc GR . . . .
H95B H 0.3282 0.5403 0.0050 0.140 Uiso 1 1 calc GR . . . .
H95C H 0.3963 0.5577 0.0122 0.140 Uiso 1 1 calc GR . . . .
C96 C 0.3290(5) 0.5892(5) 0.0818(4) 0.096(4) Uani 1 1 d . . . . .
H96A H 0.3672 0.5755 0.0941 0.144 Uiso 1 1 calc GR . . . .
H96B H 0.2980 0.5647 0.0796 0.144 Uiso 1 1 calc GR . . . .
H96C H 0.3177 0.6146 0.1017 0.144 Uiso 1 1 calc GR . . . .
C97 C 0.5633(5) 0.5718(4) -0.0781(3) 0.063(3) Uani 1 1 d . . . . .
C98 C 0.5357(8) 0.5599(5) -0.1255(4) 0.133(6) Uani 1 1 d . . . . .
H98A H 0.4944 0.5715 -0.1294 0.199 Uiso 1 1 calc GR . . . .
H98B H 0.5358 0.5256 -0.1297 0.199 Uiso 1 1 calc GR . . . .
H98C H 0.5590 0.5749 -0.1477 0.199 Uiso 1 1 calc GR . . . .
C99 C 0.5254(4) 0.5492(4) -0.0430(4) 0.072(3) Uani 1 1 d . . . . .
H99A H 0.5427 0.5573 -0.0125 0.109 Uiso 1 1 calc GR . . . .
H99B H 0.5252 0.5148 -0.0466 0.109 Uiso 1 1 calc GR . . . .
H99C H 0.4843 0.5612 -0.0476 0.109 Uiso 1 1 calc GR . . . .
C100 C 0.6279(6) 0.5491(4) -0.0715(6) 0.132(6) Uani 1 1 d . . . . .
H10A H 0.6438 0.5461 -0.1009 0.197 Uiso 1 1 calc GR . . . .
H10B H 0.6256 0.5178 -0.0577 0.197 Uiso 1 1 calc GR . . . .
H10C H 0.6544 0.5694 -0.0518 0.197 Uiso 1 1 calc GR . . . .
C101 C 0.8392(5) 0.6111(6) 0.0094(4) 0.096(5) Uani 1 1 d . . . . .
C102 C 0.8487(6) 0.5945(6) -0.0391(5) 0.120(5) Uani 1 1 d . . . . .
H10D H 0.8104 0.5842 -0.0545 0.180 Uiso 1 1 calc GR . . . .
H10E H 0.8771 0.5681 -0.0375 0.180 Uiso 1 1 calc GR . . . .
H10F H 0.8647 0.6206 -0.0558 0.180 Uiso 1 1 calc GR . . . .
C103 C 0.8160(7) 0.5696(6) 0.0366(6) 0.157(7) Uani 1 1 d . . . . .
H10G H 0.8136 0.5794 0.0680 0.236 Uiso 1 1 calc GR . . . .
H10H H 0.8435 0.5428 0.0358 0.236 Uiso 1 1 calc GR . . . .
H10I H 0.7762 0.5602 0.0232 0.236 Uiso 1 1 calc GR . . . .
C104 C 0.9016(6) 0.6268(6) 0.0316(5) 0.134(6) Uani 1 1 d . . . . .
H10J H 0.9146 0.6552 0.0164 0.201 Uiso 1 1 calc GR . . . .
H10K H 0.9307 0.6014 0.0287 0.201 Uiso 1 1 calc GR . . . .
H10L H 0.8990 0.6337 0.0637 0.201 Uiso 1 1 calc GR . . . .
C105 C 0.6257(5) 0.5664(5) 0.1239(4) 0.068(3) Uani 1 1 d . . . . .
C106 C 0.6491(9) 0.5478(6) 0.0775(5) 0.167(8) Uani 1 1 d . . . . .
H10M H 0.6286 0.5651 0.0519 0.251 Uiso 1 1 calc GR . . . .
H10N H 0.6405 0.5140 0.0740 0.251 Uiso 1 1 calc GR . . . .
H10O H 0.6923 0.5530 0.0782 0.251 Uiso 1 1 calc GR . . . .
C107 C 0.5661(9) 0.5415(6) 0.1341(10) 0.246(14) Uani 1 1 d . . . . .
H10P H 0.5615 0.5437 0.1665 0.369 Uiso 1 1 calc GR . . . .
H10Q H 0.5674 0.5082 0.1253 0.369 Uiso 1 1 calc GR . . . .
H10R H 0.5321 0.5570 0.1169 0.369 Uiso 1 1 calc GR . . . .
C108 C 0.6670(7) 0.5509(5) 0.1622(5) 0.142(7) Uani 1 1 d . . . . .
H10S H 0.7074 0.5624 0.1583 0.213 Uiso 1 1 calc GR . . . .
H10T H 0.6673 0.5164 0.1636 0.213 Uiso 1 1 calc GR . . . .
H10U H 0.6539 0.5637 0.1903 0.213 Uiso 1 1 calc GR . . . .
C109 C 0.5531(5) 0.7993(4) -0.1095(3) 0.070(3) Uani 1 1 d . . . . .
H10V H 0.5116 0.7907 -0.1208 0.084 Uiso 1 1 calc R . . . .
H10W H 0.5803 0.7880 -0.1315 0.084 Uiso 1 1 calc R . . . .
C110 C 0.5588(6) 0.8549(5) -0.1037(4) 0.081(4) Uani 1 1 d . . . . .
H11A H 0.5344 0.8654 -0.0796 0.098 Uiso 1 1 calc R . . . .
H11B H 0.6010 0.8632 -0.0944 0.098 Uiso 1 1 calc R . . . .
C111 C 0.5383(6) 0.8804(4) -0.1471(4) 0.093(4) Uani 1 1 d . . . . .
H11C H 0.4965 0.8714 -0.1569 0.111 Uiso 1 1 calc R . . . .
H11D H 0.5636 0.8707 -0.1710 0.111 Uiso 1 1 calc R . . . .
C112 C 0.5317(10) 0.9631(8) -0.1940(6) 0.145(7) Uani 1 1 d . . . . .
C113 C 0.5305(16) 1.0166(8) -0.2044(8) 0.31(2) Uani 1 1 d . . . . .
H11E H 0.4892 1.0265 -0.2135 0.463 Uiso 1 1 calc GR . . . .
H11F H 0.5555 1.0232 -0.2289 0.463 Uiso 1 1 calc GR . . . .
H11G H 0.5459 1.0341 -0.1773 0.463 Uiso 1 1 calc GR . . . .
C114 C 0.6210(5) 0.7943(5) 0.1588(4) 0.078(4) Uani 1 1 d . . . . .
H11H H 0.6625 0.7872 0.1714 0.094 Uiso 1 1 calc R . . . .
H11I H 0.5931 0.7820 0.1799 0.094 Uiso 1 1 calc R . . . .
C115 C 0.6127(8) 0.8473(5) 0.1526(4) 0.125(4) Uani 1 1 d D . . . .
H11J H 0.5697 0.8547 0.1458 0.150 Uiso 0.714(12) 1 calc R . P D 1
H11K H 0.6341 0.8583 0.1269 0.150 Uiso 0.714(12) 1 calc R . P D 1
C116 C 0.6047(11) 0.8780(17) 0.1960(11) 0.153(12) Uani 0.286(12) 1 d D . P D -1
H11M H 0.5921 0.9112 0.1904 0.184 Uiso 0.286(12) 1 calc R . P D -1
H11N H 0.5832 0.8626 0.2196 0.184 Uiso 0.286(12) 1 calc R . P D -1
C117 C 0.6382(11) 0.8735(4) 0.1973(4) 0.140(8) Uani 0.714(12) 1 d D . P D 1
H11L H 0.6463 0.8637 0.1665 0.168 Uiso 0.714(12) 1 calc R . P D 1
H117 H 0.6452 0.8452 0.2167 0.168 Uiso 0.714(12) 1 calc R . P D 1
C118 C 0.6761(11) 0.9481(6) 0.2454(3) 0.163(4) Uani 1 1 d D . . . .
C119 C 0.7223(9) 0.9920(7) 0.2514(6) 0.185(5) Uani 1 1 d . . . . .
H11O H 0.7477 0.9922 0.2264 0.277 Uiso 1 1 calc GR . . . .
H11P H 0.7473 0.9888 0.2801 0.277 Uiso 1 1 calc GR . . . .
H11Q H 0.6997 1.0216 0.2514 0.277 Uiso 1 1 calc GR . . . .
C120 C 0.4777(8) 0.8089(7) 0.0287(7) 0.123(3) Uani 0.91(3) 1 d . . . . .
C121 C 0.4692(15) 0.8298(13) 0.0593(13) 0.133(3) Uani 0.5 1 d . . P . .
C123 C 0.4677(15) 0.9302(13) 0.0729(13) 0.150(4) Uani 0.5 1 d . . P . .
C124 C 0.5032(19) 0.8962(15) 0.0195(13) 0.146(3) Uani 0.5 1 d . . P . .
C125 C 0.5545(18) 0.9246(15) 0.0524(15) 0.151(3) Uani 0.5 1 d . . P . .
C126 C 0.5941(19) 0.9494(16) 0.0266(15) 0.155(3) Uani 0.5 1 d . . P . .
C127 C 0.5661(18) 0.9488(14) 0.0010(15) 0.154(3) Uani 0.5 1 d . . P . .
C128 C 0.6318(9) 0.9287(7) 0.0170(7) 0.158(4) Uani 1 1 d . . . . .
C129 C 0.7394(11) 0.8847(10) 0.0105(9) 0.111(6) Uani 0.5 1 d D . P . .
H12A H 0.7621 0.8956 0.0388 0.134 Uiso 0.5 1 calc R . P . .
H12B H 0.7603 0.8921 -0.0165 0.134 Uiso 0.5 1 calc R . P . .
C130 C 0.6441(14) 0.8485(10) 0.0173(12) 0.139(8) Uani 0.5 1 d D . P . .
H13A H 0.6113 0.8385 -0.0053 0.167 Uiso 0.5 1 calc R . P . .
H13B H 0.6311 0.8471 0.0481 0.167 Uiso 0.5 1 calc R . P . .
C131 C 0.7075(8) 0.8203(7) 0.0125(8) 0.175(7) Uani 1 1 d . . . . .

loop_
_atom_site_aniso_label
_atom_site_aniso_U_11
_atom_site_aniso_U_22
_atom_site_aniso_U_33
_atom_site_aniso_U_23
_atom_site_aniso_U_13
_atom_site_aniso_U_12
S1 0.191(7) 0.215(6) 0.136(5) -0.022(4) -0.006(4) -0.028(5)
S2 0.139(6) 0.230(9) 0.139(7) -0.031(6) -0.007(5) -0.060(5)
S3 0.094(3) 0.144(4) 0.114(3) -0.012(3) 0.031(2) -0.027(2)
O1 0.074(4) 0.158(7) 0.057(4) 0.003(4) 0.014(3) -0.034(4)
O1A 0.161(8) 0.240(12) 0.142(8) -0.040(8) -0.014(6) -0.046(7)
O2 0.121(7) 0.219(9) 0.118(6) -0.010(5) 0.034(6) -0.068(6)
O3 0.050(4) 0.132(7) 0.044(4) -0.001(4) 0.007(4) -0.026(4)
O4 0.105(8) 0.228(13) 0.096(8) 0.046(8) 0.012(7) -0.015(8)
O5 0.108(6) 0.129(6) 0.052(5) 0.021(4) -0.012(5) 0.013(5)
O6 0.158(6) 0.155(8) 0.214(10) -0.011(6) 0.053(6) -0.016(5)
O7 0.154(7) 0.152(9) 0.165(10) -0.003(6) 0.002(7) 0.000(6)
O8 0.146(8) 0.133(7) 0.258(10) -0.017(6) 0.023(7) -0.004(5)
O9 0.150(9) 0.156(8) 0.263(10) 0.002(7) 0.039(7) 0.002(7)
O10 0.076(4) 0.126(7) 0.214(14) 0.007(7) 0.005(5) -0.008(4)
O11 0.079(5) 0.127(7) 0.209(9) 0.005(5) -0.003(5) -0.010(5)
O12 0.060(3) 0.107(6) 0.046(4) 0.006(4) 0.012(3) -0.001(3)
C1 0.072(9) 0.112(11) 0.045(8) 0.013(7) 0.005(8) -0.018(8)
C2 0.090(10) 0.104(11) 0.049(8) 0.013(7) 0.027(8) -0.020(8)
C3 0.080(10) 0.117(12) 0.074(10) 0.016(8) 0.016(8) -0.040(8)
C4 0.036(8) 0.149(14) 0.098(12) 0.052(10) 0.003(8) -0.007(8)
C5 0.060(9) 0.119(12) 0.077(9) 0.024(8) 0.013(8) -0.012(8)
C6 0.056(8) 0.115(11) 0.066(9) 0.033(8) -0.001(7) -0.010(7)
C7 0.089(9) 0.103(11) 0.075(9) 0.002(8) 0.029(7) -0.016(8)
C8 0.059(8) 0.114(12) 0.060(8) 0.004(8) 0.020(7) -0.020(8)
C9 0.063(8) 0.113(12) 0.050(7) 0.005(7) 0.017(6) 0.004(7)
C10 0.058(8) 0.114(12) 0.043(7) 0.011(7) 0.004(6) -0.019(8)
C11 0.040(7) 0.117(10) 0.039(6) -0.005(6) -0.002(6) -0.016(7)
C12 0.049(8) 0.134(13) 0.025(6) 0.003(7) 0.007(6) -0.006(8)
C13 0.042(8) 0.154(14) 0.034(7) 0.003(8) 0.008(6) -0.025(9)
C14 0.056(8) 0.156(13) 0.034(6) 0.005(8) 0.015(6) -0.001(8)
C15 0.034(6) 0.174(16) 0.042(8) 0.008(9) -0.009(6) -0.007(8)
C16 0.041(7) 0.136(14) 0.088(10) 0.037(11) 0.015(7) -0.006(8)
C17 0.061(8) 0.119(13) 0.098(11) -0.021(10) 0.028(8) -0.022(8)
C18 0.062(8) 0.158(16) 0.061(9) 0.006(9) 0.006(7) -0.005(9)
C19 0.057(8) 0.128(13) 0.047(8) 0.003(9) 0.020(6) -0.012(8)
C20 0.038(7) 0.145(14) 0.046(8) 0.011(9) 0.005(6) 0.030(7)
C21 0.045(7) 0.132(12) 0.054(7) 0.001(7) 0.002(6) -0.001(7)
C22 0.061(9) 0.125(13) 0.031(6) -0.019(7) 0.023(6) -0.012(8)
C23 0.060(8) 0.113(11) 0.043(7) -0.008(7) 0.018(6) -0.014(8)
C24 0.048(8) 0.123(13) 0.038(7) -0.006(7) 0.012(6) -0.001(8)
C25 0.059(8) 0.125(13) 0.034(7) 0.007(7) 0.011(6) 0.010(8)
C26 0.081(10) 0.114(12) 0.026(6) 0.005(7) 0.016(7) -0.007(9)
C27 0.071(10) 0.118(13) 0.031(7) -0.003(7) 0.009(7) -0.003(9)
C28 0.112(10) 0.132(14) 0.035(7) 0.009(8) 0.017(7) -0.013(9)
C29 0.116(14) 0.144(16) 0.124(13) 0.014(12) 0.041(12) -0.027(11)
C30 0.092(11) 0.40(3) 0.092(11) -0.047(15) 0.008(10) 0.092(15)
C31 0.071(10) 0.35(3) 0.125(14) -0.025(18) 0.016(10) -0.001(15)
C32 0.111(12) 0.24(2) 0.127(13) 0.063(14) 0.028(10) 0.056(13)
C33 0.025(5) 0.171(11) 0.065(8) 0.034(8) -0.016(5) -0.025(6)
C34 0.057(7) 0.121(11) 0.065(8) 0.009(7) 0.011(6) -0.006(7)
C35 0.031(5) 0.196(12) 0.123(11) 0.064(9) -0.023(6) -0.021(6)
C36 0.068(8) 0.168(15) 0.077(9) -0.020(9) 0.002(7) -0.052(9)
C37 0.105(13) 0.21(2) 0.076(10) -0.006(12) 0.033(10) -0.074(13)
C38 0.088(11) 0.132(16) 0.32(3) 0.012(16) 0.104(14) -0.018(10)
C39 0.118(14) 0.139(17) 0.24(2) -0.007(16) 0.047(16) 0.002(12)
C40 0.162(17) 0.18(2) 0.19(2) -0.019(17) 0.077(15) -0.045(14)
C41 0.042(7) 0.132(12) 0.053(7) 0.018(8) 0.003(6) -0.013(7)
C42 0.041(7) 0.149(15) 0.195(16) -0.055(12) 0.032(9) -0.001(8)
C43 0.054(8) 0.24(2) 0.130(12) 0.102(13) 0.006(8) -0.047(10)
C44 0.085(9) 0.113(12) 0.087(10) -0.013(8) 0.000(8) -0.004(8)
C45 0.098(5) 0.175(8) 0.062(4) -0.007(4) 0.007(4) -0.037(5)
C46 0.093(5) 0.192(10) 0.099(6) -0.004(6) 0.005(4) -0.043(5)
C46A 0.123(7) 0.191(7) 0.099(9) -0.013(5) 0.004(7) -0.057(5)
C47 0.134(5) 0.211(6) 0.114(5) -0.015(5) -0.011(4) -0.047(4)
C48A 0.195(9) 0.235(8) 0.146(6) -0.032(5) -0.007(5) -0.028(6)
C48 0.154(8) 0.229(10) 0.137(8) -0.031(8) -0.007(5) -0.054(6)
C49A 0.182(9) 0.238(8) 0.145(7) -0.030(6) 0.003(6) -0.039(6)
C50 0.049(7) 0.139(12) 0.048(7) -0.006(7) 0.021(6) -0.016(7)
C51 0.062(8) 0.124(13) 0.062(8) 0.006(8) 0.016(6) -0.002(8)
C52 0.060(8) 0.123(14) 0.124(12) -0.001(10) 0.038(8) -0.022(8)
C53 0.078(10) 0.173(16) 0.085(11) -0.027(11) -0.058(9) 0.032(10)
C54 0.085(9) 0.137(14) 0.144(13) 0.030(11) 0.028(9) -0.020(9)
C55 0.135(7) 0.142(7) 0.138(8) 0.008(6) 0.022(6) -0.005(5)
C56 0.119(11) 0.139(9) 0.138(13) 0.007(10) 0.001(11) 0.007(9)
C57 0.135(9) 0.142(7) 0.159(10) 0.002(6) 0.015(8) -0.002(5)
C58 0.150(7) 0.145(7) 0.250(12) -0.006(6) 0.042(7) -0.007(5)
C59 0.146(7) 0.130(9) 0.192(11) 0.003(7) -0.002(7) 0.009(6)
C60 0.166(6) 0.133(7) 0.249(10) -0.017(6) 0.032(6) -0.005(5)
C61 0.130(7) 0.133(6) 0.261(10) -0.003(6) 0.033(6) -0.021(4)
C62 0.104(5) 0.134(6) 0.251(10) -0.001(6) 0.030(5) -0.022(4)
C63 0.076(4) 0.118(6) 0.171(9) 0.022(6) 0.011(4) -0.010(4)
C64 0.062(3) 0.107(6) 0.087(7) -0.005(5) 0.004(4) 0.001(3)
S7 0.129(3) 0.169(5) 0.161(4) 0.012(3) 0.071(3) 0.038(3)
S8 0.156(5) 0.265(15) 0.141(5) 0.058(6) 0.013(4) 0.060(6)
S9 0.152(5) 0.181(6) 0.118(4) 0.024(4) 0.018(4) 0.037(4)
O24 0.056(4) 0.106(6) 0.032(4) -0.009(4) 0.020(4) 0.003(4)
O25 0.119(9) 0.236(16) 0.115(10) -0.045(10) 0.032(9) 0.007(9)
O26 0.103(5) 0.142(7) 0.053(3) 0.003(4) 0.026(3) 0.035(5)
O27 0.173(6) 0.208(9) 0.130(4) 0.036(5) 0.006(4) 0.026(6)
O28 0.073(4) 0.105(6) 0.052(4) -0.007(4) 0.029(3) -0.004(4)
O29 0.117(5) 0.228(8) 0.254(11) -0.118(7) -0.044(6) 0.055(5)
O30 0.165(7) 0.261(8) 0.317(12) -0.108(8) -0.024(7) 0.050(6)
O31 0.161(6) 0.270(9) 0.155(7) -0.033(6) -0.003(5) 0.084(6)
O32 0.068(4) 0.136(6) 0.050(4) -0.023(4) 0.000(4) -0.015(4)
C132 0.053(7) 0.118(12) 0.047(8) -0.022(8) 0.025(6) -0.027(7)
C133 0.066(8) 0.097(11) 0.061(9) -0.013(8) 0.034(7) -0.006(7)
C134 0.062(7) 0.115(12) 0.067(8) 0.003(8) 0.029(7) -0.002(8)
C135 0.084(9) 0.112(14) 0.117(12) -0.035(11) 0.047(9) -0.020(9)
C136 0.059(8) 0.114(13) 0.078(9) -0.011(10) 0.032(7) -0.016(8)
C137 0.060(7) 0.103(12) 0.064(8) -0.013(8) 0.030(7) -0.009(7)
C138 0.071(8) 0.079(9) 0.051(7) 0.008(6) 0.012(6) -0.006(7)
C139 0.065(9) 0.096(11) 0.051(7) 0.012(7) 0.031(7) 0.019(8)
C140 0.072(9) 0.115(11) 0.054(8) 0.019(7) 0.027(7) 0.007(9)
C141 0.058(9) 0.124(13) 0.044(7) 0.023(8) 0.026(7) 0.023(9)
C142 0.041(7) 0.128(13) 0.042(7) 0.004(7) 0.011(6) 0.003(7)
C143 0.053(8) 0.120(12) 0.028(6) 0.007(7) 0.014(6) -0.008(8)
C144 0.043(8) 0.115(12) 0.034(6) 0.009(7) 0.011(6) 0.016(8)
C145 0.058(7) 0.129(12) 0.028(6) -0.012(7) 0.009(5) -0.002(7)
C146 0.034(7) 0.122(11) 0.063(9) -0.044(8) 0.006(7) -0.017(6)
C147 0.114(11) 0.114(12) 0.050(7) -0.013(7) 0.045(9) 0.022(9)
C148 0.088(11) 0.120(13) 0.070(10) -0.030(8) 0.020(9) 0.010(8)
C149 0.075(10) 0.074(10) 0.123(13) -0.007(9) 0.041(9) 0.001(7)
C150 0.097(10) 0.083(10) 0.072(9) -0.005(7) 0.043(9) 0.019(8)
C151 0.080(9) 0.092(10) 0.054(9) -0.023(7) 0.010(8) 0.001(7)
C152 0.081(8) 0.113(12) 0.063(8) 0.006(8) 0.020(7) 0.010(8)
C153 0.077(10) 0.092(11) 0.052(7) 0.011(7) 0.025(7) -0.007(8)
C154 0.033(7) 0.128(12) 0.048(7) 0.001(7) 0.011(5) -0.009(7)
C155 0.073(9) 0.109(12) 0.038(7) 0.008(7) 0.010(6) 0.027(9)
C156 0.056(7) 0.081(9) 0.039(6) 0.003(6) 0.011(6) -0.006(7)
C157 0.073(9) 0.107(12) 0.027(6) 0.006(7) 0.018(6) 0.012(8)
C158 0.064(9) 0.112(13) 0.046(7) 0.030(8) 0.025(7) 0.040(9)
C159 0.061(8) 0.118(11) 0.041(7) -0.006(7) 0.017(6) -0.005(7)
C160 0.101(11) 0.122(15) 0.182(17) -0.047(14) 0.072(12) 0.004(10)
C161 0.52(5) 0.21(3) 0.37(4) 0.14(3) 0.34(4) 0.23(3)
C162 0.103(11) 0.115(14) 0.26(2) -0.030(13) 0.094(13) 0.001(9)
C163 0.162(19) 0.15(2) 0.42(4) -0.13(3) 0.08(2) -0.039(15)
C164 0.078(10) 0.172(15) 0.047(7) 0.018(9) 0.019(7) 0.033(10)
C165 0.065(8) 0.101(11) 0.124(12) -0.008(9) -0.019(8) 0.010(7)
C166 0.040(8) 0.21(2) 0.40(3) 0.19(2) 0.072(13) 0.051(10)
C167 0.084(10) 0.40(3) 0.110(12) -0.119(17) -0.016(9) 0.094(15)
C168 0.069(9) 0.112(12) 0.105(11) -0.031(10) 0.012(8) -0.008(8)
C169 0.082(9) 0.157(15) 0.146(13) -0.091(12) 0.016(9) -0.027(9)
C170 0.093(10) 0.161(17) 0.109(11) -0.042(11) 0.002(9) -0.002(10)
C171 0.115(11) 0.152(16) 0.139(13) -0.056(11) 0.056(10) -0.036(10)
C172 0.042(7) 0.142(13) 0.057(8) -0.019(8) -0.005(6) 0.010(7)
C173 0.089(10) 0.197(18) 0.082(10) 0.005(11) 0.012(8) 0.073(11)
C174 0.056(8) 0.24(2) 0.106(11) -0.047(12) -0.015(8) 0.039(10)
C175 0.054(7) 0.175(15) 0.062(8) -0.010(8) 0.012(6) 0.030(8)
C176 0.044(7) 0.133(11) 0.050(7) -0.010(7) 0.007(6) -0.003(7)
C177 0.065(8) 0.138(14) 0.064(8) -0.023(8) 0.010(7) 0.000(8)
C178 0.106(11) 0.112(14) 0.161(15) -0.029(11) 0.069(10) 0.011(9)
C179 0.21(2) 0.20(2) 0.064(11) -0.002(12) 0.017(13) -0.14(2)
C180 0.113(12) 0.171(18) 0.186(17) -0.078(14) 0.060(12) 0.012(11)
C181 0.129(5) 0.173(12) 0.056(4) 0.014(5) 0.018(4) 0.040(5)
C182 0.125(5) 0.163(11) 0.097(6) 0.011(7) 0.013(4) 0.039(5)
C183 0.136(7) 0.196(15) 0.099(5) 0.017(6) 0.017(4) 0.055(9)
C184 0.147(5) 0.190(7) 0.111(5) 0.029(4) 0.002(4) 0.031(5)
C185 0.161(6) 0.232(11) 0.130(5) 0.044(5) 0.007(4) 0.053(7)
C186 0.165(6) 0.30(3) 0.148(7) 0.080(11) 0.002(5) 0.039(6)
C187 0.23(2) 0.223(11) 0.150(9) 0.059(9) -0.030(13) -0.005(13)
C188 0.170(17) 0.208(10) 0.134(9) 0.043(8) 0.003(10) 0.026(10)
C189 0.073(4) 0.151(7) 0.088(8) -0.031(6) 0.025(4) 0.001(4)
C190 0.093(5) 0.183(8) 0.168(11) -0.076(8) 0.003(6) 0.027(5)
C191 0.128(6) 0.235(7) 0.300(13) -0.114(7) -0.030(7) 0.066(5)
C192 0.150(7) 0.242(8) 0.339(14) -0.095(7) -0.034(7) 0.067(5)
C193 0.172(6) 0.205(9) 0.221(10) -0.031(8) -0.038(6) 0.068(6)
C194 0.177(6) 0.230(8) 0.179(9) -0.037(7) -0.037(6) 0.056(6)
C195 0.202(11) 0.305(17) 0.128(7) 0.014(9) 0.019(7) 0.121(13)
C196 0.103(7) 0.205(10) 0.100(6) -0.031(6) 0.005(5) 0.034(7)
S4 0.312(7) 0.105(4) 0.096(3) 0.019(3) 0.054(4) 0.022(4)
S5 0.272(9) 0.130(6) 0.084(3) 0.001(3) 0.024(4) -0.053(6)
S6 0.234(10) 0.173(9) 0.123(11) -0.035(9) 0.026(7) -0.044(7)
O13 0.077(5) 0.069(6) 0.037(4) -0.001(4) 0.014(4) 0.000(4)
O14 0.266(15) 0.138(12) 0.099(8) 0.024(8) -0.007(10) -0.009(10)
O15 0.098(6) 0.083(7) 0.036(5) 0.000(4) 0.012(4) 0.007(5)
O16 0.258(10) 0.155(13) 0.13(2) -0.021(14) 0.038(8) -0.044(8)
O17 0.199(13) 0.153(9) 0.088(4) -0.007(4) 0.022(5) -0.019(9)
O18 0.095(5) 0.106(5) 0.045(4) -0.003(4) 0.017(4) 0.012(4)
O19 0.141(5) 0.115(5) 0.176(8) -0.011(4) 0.038(5) 0.018(4)
O20 0.135(5) 0.116(5) 0.169(8) -0.010(4) 0.038(5) 0.012(3)
O21 0.149(5) 0.122(5) 0.197(8) -0.012(4) 0.043(5) 0.013(4)
O22 0.140(5) 0.119(5) 0.195(11) -0.016(5) 0.034(6) 0.006(4)
O23 0.090(5) 0.111(5) 0.050(4) -0.020(4) 0.005(4) 0.009(4)
C1A 0.142(5) 0.118(5) 0.181(7) -0.011(4) 0.040(5) 0.015(3)
C65 0.043(6) 0.074(9) 0.063(9) 0.006(7) 0.018(6) 0.009(6)
C66 0.050(7) 0.088(10) 0.047(8) 0.007(7) 0.011(6) 0.023(6)
C67 0.050(7) 0.078(9) 0.061(8) 0.007(7) 0.013(6) 0.014(6)
C68 0.064(8) 0.074(9) 0.067(9) 0.006(7) 0.027(7) 0.018(6)
C69 0.049(7) 0.095(10) 0.048(8) 0.012(7) 0.037(6) 0.015(7)
C70 0.053(7) 0.101(10) 0.035(7) 0.001(7) 0.019(6) 0.023(7)
C71 0.053(6) 0.077(8) 0.051(7) 0.001(6) 0.018(5) 0.006(6)
C72 0.049(7) 0.092(10) 0.027(6) 0.005(6) 0.001(5) 0.006(6)
C73 0.080(8) 0.050(8) 0.032(6) -0.004(5) 0.014(5) -0.020(6)
C74 0.057(7) 0.065(9) 0.036(6) 0.002(5) 0.015(5) -0.001(7)
C75 0.067(8) 0.061(9) 0.040(6) 0.009(6) 0.019(5) 0.010(6)
C76 0.061(8) 0.088(10) 0.027(6) -0.005(6) 0.015(5) 0.013(7)
C77 0.078(9) 0.068(9) 0.028(6) -0.001(6) 0.012(6) -0.009(7)
C78 0.065(7) 0.085(9) 0.049(7) -0.017(6) 0.032(6) -0.026(6)
C79 0.059(7) 0.090(10) 0.045(7) 0.002(7) 0.011(6) -0.025(7)
C80 0.057(7) 0.099(11) 0.072(9) -0.004(8) 0.045(7) 0.000(7)
C81 0.062(8) 0.134(13) 0.070(9) 0.012(9) 0.019(8) -0.011(8)
C82 0.060(8) 0.121(12) 0.066(9) -0.002(8) 0.010(7) -0.008(8)
C83 0.063(8) 0.102(11) 0.059(9) -0.002(8) -0.003(7) -0.011(7)
C84 0.046(7) 0.099(10) 0.068(9) -0.013(8) 0.027(7) -0.012(6)
C85 0.078(8) 0.094(10) 0.048(7) -0.003(6) 0.019(6) 0.003(7)
C86 0.065(8) 0.101(11) 0.028(6) 0.007(6) 0.010(6) -0.017(8)
C87 0.070(8) 0.077(10) 0.041(6) -0.005(6) 0.019(6) 0.011(7)
C88 0.077(8) 0.086(10) 0.032(6) -0.007(6) 0.015(6) -0.001(8)
C89 0.054(7) 0.101(11) 0.035(6) -0.009(6) 0.010(5) 0.002(7)
C90 0.072(9) 0.087(10) 0.030(6) -0.004(6) 0.024(6) -0.004(8)
C91 0.069(9) 0.110(12) 0.023(6) -0.006(7) 0.023(6) 0.000(9)
C92 0.057(7) 0.105(10) 0.046(7) 0.003(6) 0.029(6) 0.012(6)
C93 0.089(9) 0.087(10) 0.073(8) 0.005(7) 0.042(7) -0.005(8)
C94 0.048(7) 0.111(11) 0.106(10) -0.004(8) 0.011(7) 0.001(7)
C95 0.103(9) 0.088(10) 0.099(9) -0.007(8) 0.061(8) -0.003(7)
C96 0.093(9) 0.105(11) 0.097(10) 0.006(8) 0.047(8) 0.010(8)
C97 0.081(8) 0.060(9) 0.051(7) -0.002(6) 0.020(6) -0.005(6)
C98 0.237(19) 0.080(11) 0.082(10) -0.014(8) 0.019(11) -0.026(11)
C99 0.062(7) 0.085(9) 0.073(8) 0.007(7) 0.022(6) 0.000(6)
C100 0.114(11) 0.057(10) 0.241(19) 0.020(10) 0.105(12) 0.008(8)
C101 0.045(8) 0.177(16) 0.069(9) -0.010(10) 0.015(7) 0.030(9)
C102 0.082(9) 0.147(15) 0.133(13) 0.009(11) 0.024(9) 0.033(9)
C103 0.158(15) 0.152(17) 0.180(17) 0.056(14) 0.115(14) 0.059(12)
C104 0.096(11) 0.199(19) 0.108(12) 0.025(11) 0.013(10) 0.044(11)
C105 0.068(7) 0.083(10) 0.054(7) -0.010(7) 0.004(6) 0.000(7)
C106 0.28(2) 0.125(15) 0.104(12) -0.031(11) 0.038(13) 0.078(15)
C107 0.22(2) 0.070(13) 0.48(4) -0.028(18) 0.22(3) -0.014(13)
C108 0.159(14) 0.102(13) 0.146(14) 0.020(11) -0.081(13) -0.028(11)
C109 0.091(8) 0.081(10) 0.041(7) 0.002(6) 0.020(6) 0.005(7)
C110 0.109(9) 0.084(11) 0.056(8) 0.008(7) 0.031(7) 0.001(7)
C111 0.137(11) 0.073(10) 0.076(9) 0.004(7) 0.047(8) -0.012(8)
C112 0.22(2) 0.122(17) 0.087(12) 0.005(12) 0.014(13) 0.034(14)
C113 0.66(6) 0.12(2) 0.16(2) 0.050(16) 0.13(3) 0.08(3)
C114 0.082(8) 0.108(11) 0.048(7) -0.005(7) 0.019(6) -0.002(7)
C115 0.212(11) 0.111(7) 0.057(5) 0.010(5) 0.032(7) -0.034(7)
C116 0.230(10) 0.16(2) 0.078(14) -0.021(17) 0.033(10) -0.036(11)
C117 0.23(2) 0.128(7) 0.064(5) 0.001(4) 0.026(6) -0.038(8)
C118 0.251(10) 0.153(7) 0.087(4) -0.011(4) 0.023(5) -0.041(7)
C119 0.275(11) 0.175(9) 0.108(6) -0.024(6) 0.038(7) -0.063(8)
C120 0.123(5) 0.109(5) 0.140(7) -0.004(4) 0.028(5) 0.022(3)
C121 0.135(6) 0.117(5) 0.151(7) -0.018(4) 0.036(5) 0.015(4)
C123 0.145(6) 0.121(5) 0.188(9) -0.018(5) 0.040(6) 0.013(4)
C124 0.143(5) 0.118(5) 0.182(7) -0.009(4) 0.041(5) 0.017(4)
C125 0.146(5) 0.120(5) 0.193(8) -0.014(4) 0.040(5) 0.012(3)
C126 0.148(5) 0.123(5) 0.198(8) -0.011(4) 0.043(5) 0.013(4)
C127 0.148(5) 0.124(6) 0.196(8) -0.011(4) 0.044(5) 0.013(4)
C128 0.149(5) 0.123(5) 0.206(9) -0.013(4) 0.045(6) 0.013(4)
C129 0.136(5) 0.115(6) 0.087(16) -0.020(5) 0.027(6) 0.002(4)
C130 0.129(6) 0.117(5) 0.17(2) -0.015(4) 0.031(7) 0.010(4)
C131 0.129(6) 0.114(5) 0.29(2) -0.012(4) 0.053(7) 0.004(4)

loop_
_atom_type_symbol
_atom_type_description
_atom_type_scat_dispersion_real
_atom_type_scat_dispersion_imag
_atom_type_scat_source
C C 0.0181 0.0091 'International Tables Vol C Tables 4.2.6.8 and 6.1.1.4'
H H 0.0000 0.0000 'International Tables Vol C Tables 4.2.6.8 and 6.1.1.4'
O O 0.0492 0.0322 'International Tables Vol C Tables 4.2.6.8 and 6.1.1.4'
S S 0.3331 0.5567 'International Tables Vol C Tables 4.2.6.8 and 6.1.1.4'

loop_
_geom_angle_atom_site_label_1
_geom_angle_atom_site_label_2
_geom_angle_atom_site_label_3
_geom_angle
C46A S1 S2 94.3(18)
C46A S1 C48 147(2)
C47 S1 S2 53.4(6)
C47 S1 C46A 54.1(19)
C47 S1 C48 95.2(12)
C48A S1 S2 93.7(16)
C48A S1 C46A 166(2)
C48A S1 C47 124.0(19)
C48A S1 C48 39.2(17)
C48 S1 S2 54.6(9)
S1 S2 O1A 85.7(14)
C47 S2 S1 55.0(7)
C47 S2 O1A 115.1(16)
C47 S2 C48 98.2(14)
C48 S2 S1 56.8(9)
C48 S2 O1A 29.6(15)
C53 S3 C52 98.3(8)
C13 O1 C45 112.3(8)
O2 O1A S2 103(3)
C48 O1A S2 61(3)
C48 O1A O2 75(3)
O1A O2 C48A 87(3)
O1A O2 C48 50(3)
C48 O2 C48A 39(2)
C27 O3 C50 111.7(7)
C55 O5 C1 113.7(11)
C57 O6 C56 27(2)
C58 O6 C56 135(3)
C58 O6 C57 119(3)
C56 O7 C57 30(2)
C56 O7 C59 127(4)
C59 O7 C57 116(4)
O9 O8 C61 46.9(15)
C60 O8 O9 71(2)
C60 O8 C61 102(2)
O8 O9 C59 87(2)
O8 O9 C60 52.1(16)
C60 O9 C59 48.4(18)
C61 O9 O8 79(2)
C61 O9 C59 161(3)
C61 O9 C60 112(2)
O11 O10 C62 73(4)
O11 O10 C63 81(4)
C63 O10 C62 117(2)
O10 O11 C62 79(5)
O10 O11 C63 72(4)
C62 O11 C63 116(3)
C64 O12 C20 110.7(8)
C2 C1 O5 117.7(11)
C2 C1 C6 123.8(12)
C6 C1 O5 118.4(12)
C1 C2 C3 117.8(11)
C1 C2 C7 121.3(13)
C3 C2 C7 120.7(12)
C4 C3 C2 119.9(12)
C3 C4 C29 122.0(15)
C5 C4 C3 119.1(12)
C5 C4 C29 118.9(14)
C4 C5 C6 122.6(12)
C1 C6 C28 121.6(11)
C5 C6 C1 116.6(13)
C5 C6 C28 121.4(12)
C8 C7 C2 112.0(10)
C9 C8 C7 117.5(13)
C13 C8 C7 123.6(11)
C13 C8 C9 118.2(13)
C10 C9 C8 121.4(12)
C9 C10 C11 118.0(10)
C9 C10 C33 122.8(12)
C11 C10 C33 119.2(12)
C12 C11 C10 122.6(12)
C11 C12 C13 117.2(11)
C11 C12 C14 122.4(13)
C13 C12 C14 120.4(11)
O1 C13 C12 119.0(12)
C8 C13 O1 118.6(14)
C8 C13 C12 122.4(10)
C12 C14 C15 109.6(9)
C16 C15 C14 123.8(12)
C20 C15 C14 119.2(14)
C20 C15 C16 116.9(14)
C17 C16 C15 122.4(12)
C16 C17 C37 120.3(14)
C18 C17 C16 115.5(14)
C18 C17 C37 124.2(15)
C17 C18 C19 126.1(14)
C18 C19 C21 120.9(13)
C20 C19 C18 116.6(11)
C20 C19 C21 122.0(13)
C15 C20 O12 118.6(14)
C19 C20 O12 118.9(11)
C19 C20 C15 122.4(14)
C19 C21 C22 107.2(9)
C23 C22 C21 119.6(13)
C23 C22 C27 118.7(13)
C27 C22 C21 121.5(11)
C24 C23 C22 124.5(13)
C23 C24 C41 120.6(13)
C25 C24 C23 116.7(11)
C25 C24 C41 122.5(12)
C24 C25 C26 121.7(12)
C25 C26 C28 120.3(13)
C27 C26 C25 119.2(13)
C27 C26 C28 120.3(12)
O3 C27 C26 118.5(13)
C22 C27 O3 122.3(12)
C22 C27 C26 119.1(12)
C26 C28 C6 111.0(10)
C4 C29 C31 109.4(15)
C4 C29 C32 109.2(12)
C30 C29 C4 113.0(15)
C30 C29 C31 108.3(15)
C30 C29 C32 115.9(17)
C32 C29 C31 100.2(15)
C10 C33 C34 108.5(9)
C10 C33 C35 111.9(11)
C10 C33 C36 109.1(10)
C34 C33 C36 110.3(10)
C35 C33 C34 105.1(10)
C35 C33 C36 111.8(10)
C38 C37 C17 104.7(16)
C39 C37 C17 109.7(14)
C39 C37 C38 116.2(14)
C39 C37 C40 102(2)
C40 C37 C17 114.5(13)
C40 C37 C38 110.3(14)
C42 C41 C24 108.9(11)
C42 C41 C43 109.8(11)
C43 C41 C24 110.7(10)
C44 C41 C24 111.4(9)
C44 C41 C42 109.1(10)
C44 C41 C43 107.1(13)
O1 C45 C46 99.2(11)
O1 C45 C46A 118.9(17)
C46 C45 C46A 42.5(17)
C46A C46 C45 74(3)
C46A C46 C47 69(3)
C47 C46 C45 111.1(17)
S1 C46A C45 132(3)
C46 C46A S1 123(4)
C46 C46A C45 63(3)
C46 C46A C47 63(3)
C47 C46A S1 60.8(15)
C47 C46A C45 101(3)
S2 C47 S1 71.7(10)
C46 C47 S1 113.0(15)
C46 C47 S2 131.3(16)
C46 C47 C46A 48.0(18)
C46A C47 S1 65(2)
C46A C47 S2 115(2)
S1 C48A O2 110(3)
C48 C48A S1 89(3)
C48 C48A O2 44.4(18)
C48 C48A C49A 91(3)
C49A C48A S1 164(4)
C49A C48A O2 80(2)
S1 C48 C49A 101.3(17)
S2 C48 S1 68.6(10)
S2 C48 C49A 165.7(18)
O1A C48 S1 154(4)
O1A C48 S2 90(3)
O1A C48 O2 56(3)
O1A C48 C48A 146(4)
O1A C48 C49A 102(3)
O2 C48 S1 118(2)
O2 C48 S2 111(2)
O2 C48 C49A 82.9(18)
C48A C48 S1 52(2)
C48A C48 S2 121(2)
C48A C48 O2 96(3)
C48A C48 C49A 50(2)
C48A C49A C48 39.2(18)
O3 C50 C51 107.9(9)
C50 C51 C52 112.9(10)
C51 C52 S3 114.5(9)
S3 C53 C54 120.2(11)
O4 C53 S3 130.7(14)
O4 C53 C54 108.6(13)
O5 C55 C57 117(2)
C56 C55 O5 111(2)
C56 C55 C57 21(3)
O7 C56 O6 80(2)
C55 C56 O6 94(3)
C55 C56 O7 150(3)
C57 C56 O6 69(6)
C57 C56 O7 82(7)
C57 C56 C55 124(8)
O6 C57 C55 79(3)
O7 C57 O6 81(3)
O7 C57 C55 102(3)
C56 C57 O6 84(6)
C56 C57 O7 68(7)
C56 C57 C55 35(5)
O6 C58 C59 91(3)
O6 C58 C60 100(3)
C60 C58 C59 59(3)
O7 C59 O9 102(3)
O7 C59 C58 98(3)
O7 C59 C60 123(4)
C58 C59 O9 105(3)
C60 C59 O9 56.4(19)
C60 C59 C58 52(2)
O8 C60 O9 57.3(18)
O8 C60 C59 110(3)
C58 C60 O8 116(3)
C58 C60 O9 137(3)
C58 C60 C59 69(2)
C59 C60 O9 75(2)
O9 C61 O8 53.9(16)
O9 C61 C62 139(2)
C62 C61 O8 95(2)
O10 C62 C61 121.3(19)
O11 C62 O10 27.6(17)
O11 C62 C61 94(2)
O10 C63 O11 27.5(16)
O10 C63 C64 103.3(15)
O11 C63 C64 113(2)
O12 C64 C63 104.7(10)
C179 S7 C178 90.4(12)
C182 S8 S9 71.0(10)
C184 S8 S9 46.2(9)
C184 S8 C182 35.4(10)
C184 S8 C186 116.6(18)
C185 S8 S9 48(2)
C185 S8 C182 110(2)
C185 S8 C184 75(2)
C185 S8 C186 48(3)
C186 S8 S9 95.5(16)
C186 S8 C182 149.7(19)
C184 S9 S8 37.6(6)
C184 S9 C185 59.7(19)
C185 S9 S8 35.6(17)
C187 S9 S8 98.4(16)
C187 S9 C184 117.6(18)
C187 S9 C185 64(2)
C144 O24 C176 113.2(7)
C158 O26 C181 112.2(8)
C185 O27 C187 80(3)
C132 O28 C189 111.5(9)
C190 O29 C191 127.7(16)
C193 O30 C192 100.7(18)
C194 O31 C195 107.8(15)
C151 O32 C196 113.9(10)
O28 C132 C133 118.8(10)
O28 C132 C137 120.2(13)
C137 C132 C133 121.0(13)
C132 C133 C138 121.1(12)
C134 C133 C132 118.1(11)
C134 C133 C138 119.4(12)
C133 C134 C135 122.6(13)
C134 C135 C160 120.8(16)
C136 C135 C134 118.0(14)
C136 C135 C160 121.2(14)
C137 C136 C135 120.8(12)
C132 C137 C159 119.6(13)
C136 C137 C132 119.4(13)
C136 C137 C159 120.8(11)
C133 C138 C139 109.0(9)
C140 C139 C138 117.1(13)
C144 C139 C138 124.7(11)
C144 C139 C140 118.0(13)
C141 C140 C139 122.3(13)
C140 C141 C164 121.8(15)
C142 C141 C140 117.5(11)
C142 C141 C164 120.7(14)
C141 C142 C143 122.5(12)
C142 C143 C145 120.1(12)
C144 C143 C142 116.6(13)
C144 C143 C145 123.2(11)
C139 C144 O24 119.1(11)
C139 C144 C143 122.8(11)
C143 C144 O24 118.0(12)
C146 C145 C143 110.5(9)
C147 C146 C145 115.9(11)
C151 C146 C145 124.0(10)
C151 C146 C147 119.2(11)
C148 C147 C146 124.4(11)
C147 C148 C168 123.1(13)
C149 C148 C147 114.1(12)
C149 C148 C168 122.8(13)
C148 C149 C150 124.5(12)
C149 C150 C152 122.5(12)
C151 C150 C149 117.2(11)
C151 C150 C152 120.1(13)
O32 C151 C146 119.6(11)
O32 C151 C150 119.8(12)
C146 C151 C150 120.6(12)
C153 C152 C150 110.8(10)
C154 C153 C152 119.3(13)
C154 C153 C158 116.7(12)
C158 C153 C152 123.9(12)
C153 C154 C155 121.8(11)
C154 C155 C156 118.5(10)
C154 C155 C172 121.0(12)
C156 C155 C172 120.4(13)
C157 C156 C155 120.8(12)
C156 C157 C159 118.6(13)
C158 C157 C156 118.6(12)
C158 C157 C159 122.7(12)
C153 C158 O26 117.8(13)
C157 C158 O26 118.8(13)
C157 C158 C153 123.4(11)
C137 C159 C157 110.1(9)
C161 C160 C135 113.6(15)
C161 C160 C162 112.6(19)
C161 C160 C163 106(2)
C162 C160 C135 107.9(13)
C163 C160 C135 109.5(16)
C163 C160 C162 106.7(15)
C141 C164 C167 108.8(12)
C165 C164 C141 110.6(10)
C165 C164 C167 102.0(14)
C166 C164 C141 114.8(14)
C166 C164 C165 109.4(13)
C166 C164 C167 110.5(14)
C148 C168 C169 109.1(11)
C148 C168 C170 107.4(12)
C148 C168 C171 113.9(12)
C169 C168 C170 109.4(12)
C169 C168 C171 108.7(12)
C171 C168 C170 108.5(11)
C155 C172 C173 107.8(10)
C155 C172 C174 112.6(11)
C155 C172 C175 109.4(9)
C174 C172 C173 109.0(11)
C174 C172 C175 107.9(10)
C175 C172 C173 110.0(11)
O24 C176 C177 110.6(9)
C178 C177 C176 111.6(10)
C177 C178 S7 113.9(10)
S7 C179 C180 107.7(16)
O25 C179 S7 142(3)
O25 C179 C180 110.3(18)
O26 C181 C182 106.4(15)
C183 C181 O26 107(3)
C183 C181 C182 20(3)
C181 C182 S8 150(2)
C183 C182 S8 105(9)
C183 C182 C181 57(8)
C183 C182 C184 93(9)
C184 C182 S8 39.1(12)
C184 C182 C181 113(2)
C181 C183 C184 119(4)
C182 C183 C181 103(9)
C182 C183 C184 64(8)
S8 C184 S9 96.2(13)
S8 C184 C183 112(3)
S8 C184 C185 50.6(18)
S9 C184 C185 62(2)
C182 C184 S8 105.5(18)
C182 C184 S9 121.3(19)
C182 C184 C183 23(3)
C182 C184 C185 155(3)
C183 C184 S9 98(2)
C183 C184 C185 147(3)
S8 C185 S9 96(3)
S8 C185 C184 54.0(19)
S8 C185 C186 93(4)
S8 C185 C187 147(5)
S9 C185 C187 53(2)
O27 C185 S8 161(5)
O27 C185 S9 96(3)
O27 C185 C184 122(4)
O27 C185 C186 79(3)
O27 C185 C187 50(2)
C184 C185 S9 58.6(17)
C184 C185 C187 107(3)
C186 C185 S9 165(4)
C186 C185 C184 136(5)
C186 C185 C187 115(4)
C185 C186 S8 39(2)
S9 C187 C185 63(2)
O27 C187 S9 104(3)
O27 C187 C185 49(2)
C188 C187 S9 147(4)
C188 C187 O27 109(3)
C188 C187 C185 143(4)
O28 C189 C190 102.3(11)
O29 C190 C189 109.8(14)
C192 C191 O29 137(3)
C191 C192 O30 105(2)
O30 C193 C194 89.7(17)
O31 C194 C193 101.9(18)
C196 C195 O31 101.9(16)
O32 C196 C195 113.2(14)
C112 S4 C111 102.3(9)
S6 S5 C116 60.7(18)
S6 S5 C117 41.6(12)
S6 S5 C118 71.4(4)
C117 S5 C116 22.3(15)
C118 S5 C116 100.5(11)
C118 S5 C117 99.2(8)
S5 S6 C116 85(3)
S5 S6 C117 99(2)
S5 S6 C118 71.3(4)
C116 S6 C118 111.2(16)
C117 S6 C116 20.4(18)
C117 S6 C118 130(2)
C77 O13 C109 112.3(8)
C91 O15 C114 114.1(8)
C118 O16 O17 41.5(17)
C118 O17 O16 63.9(18)
C65 O18 C120 109.7(10)
C1A O19 C121 78(2)
C1A O19 C123 64(2)
C1A O19 C124 28(2)
C121 O19 C123 118(2)
C124 O19 C121 92(2)
C124 O19 C123 77(2)
C1A O20 C120 97(2)
C1A O20 C121 70(2)
C1A O20 C124 28.0(19)
C120 O20 C121 37.1(12)
C120 O20 C124 100(2)
C124 O20 C121 86(2)
C125 O21 C124 61(3)
C125 O21 C126 67(3)
C125 O21 C127 88(3)
C126 O21 C124 99(3)
C127 O21 C124 81(2)
C127 O21 C126 39(2)
C128 O22 C129 142(2)
C128 O22 C130 106(2)
C130 O22 C129 102(2)
C84 O23 C131 111.1(9)
O19 C1A O20 111(3)
O19 C1A C121 57(2)
O19 C1A C123 67(2)
O19 C1A C125 149(4)
O20 C1A C121 61(2)
O20 C1A C123 163(3)
C123 C1A C121 107(3)
C124 C1A O19 95(6)
C124 C1A O20 83(5)
C124 C1A C121 115(7)
C124 C1A C123 114(6)
C124 C1A C125 86(6)
C125 C1A O20 100(3)
C125 C1A C121 148(4)
C125 C1A C123 84(3)
C66 C65 O18 118.6(10)
C70 C65 O18 119.3(11)
C70 C65 C66 121.9(11)
C65 C66 C67 117.5(10)
C65 C66 C71 121.4(11)
C67 C66 C71 120.9(10)
C68 C67 C66 120.3(11)
C67 C68 C93 117.2(11)
C69 C68 C67 119.9(11)
C69 C68 C93 122.9(11)
C68 C69 C70 121.4(10)
C65 C70 C92 118.0(11)
C69 C70 C65 118.8(10)
C69 C70 C92 123.1(10)
C66 C71 C72 108.7(8)
C73 C72 C71 118.4(10)
C73 C72 C77 120.2(10)
C77 C72 C71 121.3(11)
C72 C73 C74 121.6(10)
C73 C74 C97 119.9(10)
C75 C74 C73 117.0(10)
C75 C74 C97 123.1(10)
C74 C75 C76 124.5(10)
C75 C76 C77 118.7(10)
C75 C76 C78 121.2(10)
C77 C76 C78 120.1(11)
O13 C77 C72 120.0(10)
O13 C77 C76 122.0(10)
C76 C77 C72 117.9(11)
C76 C78 C79 108.4(8)
C80 C79 C78 122.2(11)
C80 C79 C84 120.0(11)
C84 C79 C78 117.2(11)
C79 C80 C81 122.3(12)
C80 C81 C82 117.2(13)
C80 C81 C101 124.4(12)
C82 C81 C101 118.3(13)
C83 C82 C81 123.3(12)
C82 C83 C84 117.3(11)
C82 C83 C85 123.6(12)
C84 C83 C85 118.5(12)
O23 C84 C79 120.0(12)
O23 C84 C83 120.2(11)
C83 C84 C79 119.7(12)
C83 C85 C86 109.6(9)
C87 C86 C85 119.8(11)
C87 C86 C91 120.3(11)
C91 C86 C85 119.8(12)
C86 C87 C88 122.9(11)
C87 C88 C89 115.6(12)
C87 C88 C105 120.9(11)
C89 C88 C105 123.5(11)
C90 C89 C88 122.4(11)
C89 C90 C92 118.0(11)
C91 C90 C89 120.1(11)
C91 C90 C92 121.8(12)
O15 C91 C86 120.1(11)
C90 C91 O15 121.4(11)
C90 C91 C86 118.5(13)
C90 C92 C70 110.2(8)
C68 C93 C94 110.0(10)
C68 C93 C95 110.8(9)
C94 C93 C95 107.1(10)
C96 C93 C68 112.1(10)
C96 C93 C94 108.5(9)
C96 C93 C95 108.1(10)
C74 C97 C99 111.4(9)
C74 C97 C100 111.0(9)
C98 C97 C74 109.0(9)
C98 C97 C99 109.4(10)
C98 C97 C100 108.2(11)
C99 C97 C100 107.8(9)
C81 C101 C102 112.4(12)
C81 C101 C103 110.4(10)
C81 C101 C104 108.6(13)
C102 C101 C104 106.4(10)
C103 C101 C102 109.7(14)
C103 C101 C104 109.3(13)
C88 C105 C106 107.1(10)
C88 C105 C107 113.2(11)
C107 C105 C106 111.9(13)
C108 C105 C88 113.4(10)
C108 C105 C106 109.5(12)
C108 C105 C107 101.8(15)
O13 C109 C110 108.4(9)
C111 C110 C109 111.6(10)
C110 C111 S4 111.4(9)
O14 C112 S4 125.2(17)
O14 C112 C113 114.3(17)
C113 C112 S4 120.5(16)
O15 C114 C115 107.4(9)
C114 C115 C116 118(2)
C114 C115 C117 109.2(11)
C116 C115 C117 27.8(14)
S6 C116 S5 33.9(11)
C115 C116 S5 102.4(17)
C115 C116 S6 102.0(11)
C117 C116 S5 60(3)
C117 C116 S6 32.5(15)
C117 C116 C115 76.1(7)
S6 C117 S5 39.2(12)
S6 C117 C115 138.8(18)
C115 C117 S5 114.4(10)
C116 C117 S5 98(4)
C116 C117 S6 127(3)
C116 C117 C115 76.1(7)
S5 C118 S6 37.3(8)
O16 C118 S5 99(2)
O16 C118 S6 111(2)
O16 C118 C119 115(2)
O17 C118 S5 134.8(16)
O17 C118 S6 101.9(17)
O17 C118 O16 75(2)
O17 C118 C119 110.2(13)
C119 C118 S5 112.6(12)
C119 C118 S6 129.2(17)
O18 C120 O20 100.0(13)
C121 C120 O18 121(3)
C121 C120 O20 79(2)
O19 C121 O20 88(2)
O19 C121 C1A 44.3(16)
O20 C121 C1A 49.2(16)
C120 C121 O19 110(3)
C120 C121 O20 64(2)
C120 C121 C1A 101(3)
O19 C123 C124 51.0(18)
C1A C123 O19 49.5(19)
C1A C123 C124 20(2)
O19 C124 O20 94(2)
O19 C124 O21 112(2)
O19 C124 C123 51.8(15)
O20 C124 O21 124(3)
O20 C124 C123 115(2)
O21 C124 C123 60.8(17)
C1A C124 O19 56(5)
C1A C124 O20 69(5)
C1A C124 O21 85(6)
C1A C124 C123 46(5)
C1A C124 C125 65(5)
C125 C124 O19 115(3)
C125 C124 O20 91(3)
C125 C124 O21 34.0(17)
C125 C124 C123 68(2)
O21 C125 C1A 99(4)
O21 C125 C124 85(4)
O21 C125 C126 70(3)
O21 C125 C127 54(3)
C1A C125 C124 29(2)
C1A C125 C127 108(3)
C124 C125 C127 80(3)
C126 C125 C1A 139(4)
C126 C125 C124 111(4)
C126 C125 C127 33(2)
C125 C126 O21 43(2)
C127 C126 O21 68(4)
C127 C126 C125 91(5)
C127 C126 C128 105(6)
C128 C126 O21 154(4)
C128 C126 C125 115(4)
O21 C127 C125 37.7(17)
O21 C127 C128 110(3)
C126 C127 O21 73(5)
C126 C127 C125 55(4)
C126 C127 C128 41(4)
C128 C127 C125 79(2)
O22 C128 C127 141(3)
C126 C128 O22 169(3)
C126 C128 C127 34(3)
O22 C129 C131 80.5(16)
O22 C130 C131 92.7(19)
O23 C131 C129 173.4(14)
C130 C131 O23 91.5(13)
C130 C131 C129 82.7(14)

loop_
_geom_bond_atom_site_label_1
_geom_bond_atom_site_label_2
_geom_bond_distance
S1 S2 1.923(19)
S1 C46A 1.72(4)
S1 C47 1.658(15)
S1 C48A 1.37(3)
S1 C48 1.73(2)
S2 O1A 1.93(4)
S2 C47 1.625(15)
S2 C48 1.68(2)
S3 C52 1.822(11)
S3 C53 1.583(15)
O1 C13 1.409(12)
O1 C45 1.451(13)
O1A O2 1.03(4)
O1A C48 0.95(4)
O2 C48A 1.71(4)
O2 C48 1.203(15)
O3 C27 1.398(13)
O3 C50 1.421(11)
O4 C53 1.196(14)
O5 C1 1.399(13)
O5 C55 1.385(18)
O6 C56 1.59(4)
O6 C57 1.49(5)
O6 C58 1.18(4)
O7 C56 1.36(4)
O7 C57 1.45(6)
O7 C59 1.41(5)
O8 O9 1.47(4)
O8 C60 1.38(3)
O8 C61 1.79(4)
O9 C59 1.92(5)
O9 C60 1.65(3)
O9 C61 1.33(3)
O10 O11 0.66(4)
O10 C62 1.40(3)
O10 C63 1.36(2)
O11 C62 1.36(4)
O11 C63 1.41(3)
O12 C20 1.423(14)
O12 C64 1.422(12)
C1 C2 1.342(15)
C1 C6 1.399(16)
C2 C3 1.415(16)
C2 C7 1.533(15)
C3 C4 1.394(17)
C4 C5 1.365(17)
C4 C29 1.54(2)
C5 C6 1.371(15)
C6 C28 1.551(16)
C7 C8 1.524(16)
C8 C9 1.428(15)
C8 C13 1.356(16)
C9 C10 1.373(15)
C10 C11 1.392(15)
C10 C33 1.551(15)
C11 C12 1.388(14)
C12 C13 1.411(17)
C12 C14 1.510(15)
C14 C15 1.538(17)
C15 C16 1.425(17)
C15 C20 1.403(15)
C16 C17 1.370(17)
C17 C18 1.365(17)
C17 C37 1.55(2)
C18 C19 1.383(17)
C19 C20 1.349(16)
C19 C21 1.503(14)
C21 C22 1.515(15)
C22 C23 1.386(14)
C22 C27 1.388(16)
C23 C24 1.380(15)
C24 C25 1.363(16)
C24 C41 1.550(15)
C25 C26 1.434(15)
C26 C27 1.404(16)
C26 C28 1.522(16)
C29 C30 1.428(19)
C29 C31 1.56(2)
C29 C32 1.54(2)
C33 C34 1.564(15)
C33 C35 1.557(16)
C33 C36 1.573(18)
C37 C38 1.54(2)
C37 C39 1.47(2)
C37 C40 1.48(2)
C41 C42 1.489(16)
C41 C43 1.542(16)
C41 C44 1.460(15)
C45 C46 1.61(2)
C45 C46A 1.74(5)
C46 C46A 1.22(5)
C46 C47 1.46(2)
C46A C47 1.54(5)
C48A C48 1.09(4)
C48A C49A 1.33(3)
C48 C49A 1.73(4)
C50 C51 1.482(14)
C51 C52 1.532(16)
C53 C54 1.642(19)
C55 C56 1.20(4)
C55 C57 1.71(5)
C56 C57 0.73(6)
C58 C59 1.61(6)
C58 C60 1.36(4)
C59 C60 1.48(5)
C61 C62 1.45(3)
C63 C64 1.487(17)
S7 C178 1.820(13)
S7 C179 1.638(16)
S8 S9 2.420(19)
S8 C182 2.27(4)
S8 C184 1.486(19)
S8 C185 1.42(5)
S8 C186 2.25(5)
S9 C184 1.76(2)
S9 C185 1.81(6)
S9 C187 1.63(3)
O24 C144 1.418(12)
O24 C176 1.425(11)
O25 C179 1.08(2)
O26 C158 1.446(12)
O26 C181 1.467(13)
O27 C185 1.40(5)
O27 C187 1.41(4)
O28 C132 1.378(14)
O28 C189 1.475(13)
O29 C190 1.267(17)
O29 C191 1.37(2)
O30 C192 1.46(3)
O30 C193 1.37(2)
O31 C194 1.48(2)
O31 C195 1.48(2)
O32 C151 1.346(13)
O32 C196 1.400(16)
C132 C133 1.385(16)
C132 C137 1.379(14)
C133 C134 1.344(15)
C133 C138 1.504(14)
C134 C135 1.391(16)
C135 C136 1.376(18)
C135 C160 1.60(2)
C136 C137 1.365(16)
C137 C159 1.514(16)
C138 C139 1.527(15)
C139 C140 1.391(15)
C139 C144 1.358(15)
C140 C141 1.385(16)
C141 C142 1.381(16)
C141 C164 1.509(16)
C142 C143 1.399(15)
C143 C144 1.397(15)
C143 C145 1.517(15)
C145 C146 1.497(15)
C146 C147 1.434(15)
C146 C151 1.349(15)
C147 C148 1.396(17)
C148 C149 1.392(17)
C148 C168 1.505(17)
C149 C150 1.438(17)
C150 C151 1.430(16)
C150 C152 1.519(15)
C152 C153 1.503(16)
C153 C154 1.382(15)
C153 C158 1.416(17)
C154 C155 1.404(15)
C155 C156 1.405(15)
C155 C172 1.530(15)
C156 C157 1.389(14)
C157 C158 1.359(16)
C157 C159 1.531(15)
C160 C161 1.49(3)
C160 C162 1.566(18)
C160 C163 1.51(2)
C164 C165 1.491(16)
C164 C166 1.41(2)
C164 C167 1.60(2)
C168 C169 1.520(17)
C168 C170 1.645(19)
C168 C171 1.536(18)
C172 C173 1.592(18)
C172 C174 1.534(17)
C172 C175 1.539(14)
C176 C177 1.513(15)
C177 C178 1.505(17)
C179 C180 1.76(3)
C181 C182 1.69(3)
C181 C183 1.46(6)
C182 C183 0.60(7)
C182 C184 1.37(4)
C183 C184 1.52(6)
C184 C185 1.78(5)
C185 C186 1.67(7)
C185 C187 1.82(7)
C187 C188 1.27(4)
C189 C190 1.480(19)
C191 C192 1.30(4)
C193 C194 1.62(3)
C195 C196 1.40(2)
S4 C111 1.762(12)
S4 C112 1.664(17)
S5 S6 1.09(2)
S5 C116 1.94(4)
S5 C117 1.701(2)
S5 C118 1.699(2)
S6 C116 1.700(2)
S6 C117 1.14(2)
S6 C118 1.701(2)
O13 C77 1.367(12)
O13 C109 1.434(11)
O14 C112 1.223(18)
O15 C91 1.377(13)
O15 C114 1.428(12)
O16 O17 1.62(6)
O16 C118 1.51(5)
O17 C118 1.115(18)
O18 C65 1.407(12)
O18 C120 1.445(18)
O19 C1A 1.36(4)
O19 C121 1.64(4)
O19 C123 1.64(4)
O19 C124 1.62(4)
O20 C1A 1.54(4)
O20 C120 1.63(3)
O20 C121 1.78(4)
O20 C124 1.64(4)
O21 C124 1.84(5)
O21 C125 1.03(4)
O21 C126 1.41(5)
O21 C127 1.37(4)
O22 C128 1.31(2)
O22 C129 1.530(18)
O22 C130 1.493(18)
O23 C84 1.381(13)
O23 C131 1.650(19)
C1A C121 1.90(5)
C1A C123 1.60(5)
C1A C124 0.77(5)
C1A C125 1.47(5)
C65 C66 1.395(14)
C65 C70 1.392(14)
C66 C67 1.404(14)
C66 C71 1.516(13)
C67 C68 1.401(14)
C68 C69 1.369(14)
C68 C93 1.539(16)
C69 C70 1.373(14)
C70 C92 1.526(14)
C71 C72 1.543(13)
C72 C73 1.385(13)
C72 C77 1.432(14)
C73 C74 1.406(13)
C74 C75 1.369(13)
C74 C97 1.508(14)
C75 C76 1.386(14)
C76 C77 1.416(14)
C76 C78 1.517(13)
C78 C79 1.557(14)
C79 C80 1.369(15)
C79 C84 1.425(15)
C80 C81 1.370(15)
C81 C82 1.417(16)
C81 C101 1.486(18)
C82 C83 1.391(16)
C83 C84 1.407(15)
C83 C85 1.484(15)
C85 C86 1.530(14)
C86 C87 1.363(15)
C86 C91 1.441(15)
C87 C88 1.396(15)
C88 C89 1.427(14)
C88 C105 1.508(15)
C89 C90 1.399(14)
C90 C91 1.367(15)
C90 C92 1.519(14)
C93 C94 1.568(15)
C93 C95 1.574(15)
C93 C96 1.522(15)
C97 C98 1.490(15)
C97 C99 1.514(13)
C97 C100 1.549(15)
C101 C102 1.520(17)
C101 C103 1.514(19)
C101 C104 1.524(17)
C105 C106 1.579(16)
C105 C107 1.535(18)
C105 C108 1.436(15)
C109 C110 1.555(14)
C110 C111 1.480(14)
C112 C113 1.52(2)
C114 C115 1.492(17)
C115 C116 1.550(2)
C115 C117 1.550(2)
C116 C117 0.74(4)
C118 C119 1.58(2)
C120 C121 1.09(3)
C123 C124 2.04(5)
C124 C125 1.61(6)
C125 C126 1.39(5)
C125 C127 1.68(6)
C126 C127 0.92(5)
C126 C128 1.07(4)
C127 C128 1.58(4)
C129 C131 1.92(3)
C130 C131 1.62(3)

loop_
_geom_torsion_atom_site_label_1
_geom_torsion_atom_site_label_2
_geom_torsion_atom_site_label_3
_geom_torsion_atom_site_label_4
_geom_torsion
S1 S2 C47 C46 -105(2)
S1 S2 C47 C46A -50(2)
S1 S2 C48 O1A -166(4)
S1 S2 C48 O2 -113(3)
S1 S2 C48 C48A -2(3)
S1 S2 C48 C49A 46(8)
S1 C46A C47 S2 52.8(18)
S1 C46A C47 C46 176(3)
S1 C48A C48 S2 2(4)
S1 C48A C48 O1A 153(8)
S1 C48A C48 O2 121(2)
S1 C48A C48 C49A -164(3)
S1 C48A C49A C48 86(12)
S1 C48 C49A C48A -13(3)
S2 S1 C46A C45 -116(4)
S2 S1 C46A C46 -34(4)
S2 S1 C46A C47 -37.5(15)
S2 S1 C47 C46 127.9(17)
S2 S1 C47 C46A 131(2)
S2 S1 C48A O2 38(2)
S2 S1 C48A C48 -2(3)
S2 S1 C48A C49A -88(12)
S2 S1 C48 O1A 34(9)
S2 S1 C48 O2 103(3)
S2 S1 C48 C48A 178(3)
S2 S1 C48 C49A -170(2)
S2 O1A O2 C48A 67(3)
S2 O1A O2 C48 54(2)
S2 O1A C48 S1 -32(8)
S2 O1A C48 O2 -115(3)
S2 O1A C48 C48A -155(9)
S2 O1A C48 C49A 172(3)
S2 C48 C49A C48A -56(9)
O1 C45 C46 C46A -123(3)
O1 C45 C46 C47 176.9(17)
O1 C45 C46A S1 -177(3)
O1 C45 C46A C46 71(3)
O1 C45 C46A C47 122(2)
O1A S2 C47 S1 -64.5(19)
O1A S2 C47 C46 -169(2)
O1A S2 C47 C46A -114(3)
O1A S2 C48 S1 166(4)
O1A S2 C48 O2 53(3)
O1A S2 C48 C48A 164(6)
O1A S2 C48 C49A -148(11)
O1A O2 C48A S1 -82(3)
O1A O2 C48A C48 -16(4)
O1A O2 C48A C49A 85(3)
O1A O2 C48 S1 -151(5)
O1A O2 C48 S2 -75(4)
O1A O2 C48 C48A 159(5)
O1A O2 C48 C49A 110(4)
O1A C48 C49A C48A 157(5)
O2 O1A C48 S1 84(9)
O2 O1A C48 S2 115(3)
O2 O1A C48 C48A -40(9)
O2 O1A C48 C49A -72(3)
O2 C48A C48 S1 -121(2)
O2 C48A C48 S2 -118(4)
O2 C48A C48 O1A 32(8)
O2 C48A C48 C49A 75(3)
O2 C48A C49A C48 -43.4(19)
O2 C48 C49A C48A 104(4)
O3 C50 C51 C52 62.9(13)
O5 C1 C2 C3 179.2(10)
O5 C1 C2 C7 4.3(17)
O5 C1 C6 C5 179.8(10)
O5 C1 C6 C28 -7.5(17)
O5 C55 C56 O6 179.9(15)
O5 C55 C56 O7 -103(7)
O5 C55 C56 C57 113(8)
O5 C55 C57 O6 -170.7(19)
O5 C55 C57 O7 -92(3)
O5 C55 C57 C56 -76(9)
O6 C56 C57 O7 83(2)
O6 C56 C57 C55 -80(7)
O6 C58 C59 O7 24(4)
O6 C58 C59 O9 -81(3)
O6 C58 C59 C60 -101(3)
O6 C58 C60 O8 -19(4)
O6 C58 C60 O9 50(5)
O6 C58 C60 C59 85(3)
O7 C56 C57 O6 -83(2)
O7 C56 C57 C55 -163(7)
O7 C59 C60 O8 37(5)
O7 C59 C60 O9 83(4)
O7 C59 C60 C58 -73(4)
O8 O9 C60 C58 -94(4)
O8 O9 C60 C59 -127(3)
O8 O9 C61 C62 47(4)
O8 C61 C62 O10 91(3)
O8 C61 C62 O11 96(2)
O9 O8 C60 C58 131(3)
O9 O8 C60 C59 56(3)
O9 O8 C61 C62 -151(2)
O9 C59 C60 O8 -46(2)
O9 C59 C60 C58 -157(3)
O9 C61 C62 O10 55(5)
O9 C61 C62 O11 59(4)
O10 O11 C62 C61 -172(5)
O10 O11 C63 C64 -74(6)
O10 C63 C64 O12 176.1(14)
O11 O10 C62 C61 10(5)
O11 O10 C63 C64 115(5)
O11 C63 C64 O12 -156.8(17)
C1 O5 C55 C56 -84(2)
C1 O5 C55 C57 -63(3)
C1 C2 C3 C4 -0.6(18)
C1 C2 C7 C8 74.8(15)
C1 C6 C28 C26 -73.9(14)
C2 C1 C6 C5 -4.4(18)
C2 C1 C6 C28 168.4(12)
C2 C3 C4 C5 -0.8(19)
C2 C3 C4 C29 178.9(12)
C2 C7 C8 C9 63.0(14)
C2 C7 C8 C13 -107.1(14)
C3 C2 C7 C8 -99.9(14)
C3 C4 C5 C6 0(2)
C3 C4 C29 C30 11(2)
C3 C4 C29 C31 132.1(15)
C3 C4 C29 C32 -119.2(15)
C4 C5 C6 C1 2.7(18)
C4 C5 C6 C28 -170.0(12)
C5 C4 C29 C30 -169.0(16)
C5 C4 C29 C31 -48.2(17)
C5 C4 C29 C32 60.5(19)
C5 C6 C28 C26 98.5(13)
C6 C1 C2 C3 3.3(19)
C6 C1 C2 C7 -171.6(11)
C7 C2 C3 C4 174.3(11)
C7 C8 C9 C10 -174.8(10)
C7 C8 C13 O1 -11.6(17)
C7 C8 C13 C12 170.1(10)
C8 C9 C10 C11 5.9(16)
C8 C9 C10 C33 -173.3(10)
C9 C8 C13 O1 178.4(9)
C9 C8 C13 C12 0.0(17)
C9 C10 C11 C12 -3.7(16)
C9 C10 C33 C34 110.5(12)
C9 C10 C33 C35 -5.0(17)
C9 C10 C33 C36 -129.3(12)
C10 C11 C12 C13 -0.2(15)
C10 C11 C12 C14 177.5(9)
C11 C10 C33 C34 -68.7(15)
C11 C10 C33 C35 175.8(11)
C11 C10 C33 C36 51.5(13)
C11 C12 C13 O1 -176.3(8)
C11 C12 C13 C8 2.1(16)
C11 C12 C14 C15 -60.5(12)
C12 C14 C15 C16 92.2(13)
C12 C14 C15 C20 -83.1(12)
C13 O1 C45 C46 -168.7(14)
C13 O1 C45 C46A 151(2)
C13 C8 C9 C10 -4.1(16)
C13 C12 C14 C15 117.1(12)
C14 C12 C13 O1 6.0(15)
C14 C12 C13 C8 -175.7(10)
C14 C15 C16 C17 -174.1(11)
C14 C15 C20 O12 -5.4(13)
C14 C15 C20 C19 171.6(10)
C15 C16 C17 C18 2.0(18)
C15 C16 C17 C37 -178.5(12)
C16 C15 C20 O12 178.9(9)
C16 C15 C20 C19 -4.0(15)
C16 C17 C18 C19 -3.0(19)
C16 C17 C37 C38 -59.1(18)
C16 C17 C37 C39 66(2)
C16 C17 C37 C40 -180.0(15)
C17 C18 C19 C20 0.5(18)
C17 C18 C19 C21 173.0(11)
C18 C17 C37 C38 120.4(15)
C18 C17 C37 C39 -114.3(16)
C18 C17 C37 C40 -1(2)
C18 C19 C20 O12 -179.8(9)
C18 C19 C20 C15 3.2(16)
C18 C19 C21 C22 -95.6(14)
C19 C21 C22 C23 58.4(14)
C19 C21 C22 C27 -115.7(12)
C20 O12 C64 C63 -174.3(10)
C20 C15 C16 C17 1.3(17)
C20 C19 C21 C22 76.4(14)
C21 C19 C20 O12 7.8(15)
C21 C19 C20 C15 -169.2(10)
C21 C22 C23 C24 -172.8(9)
C21 C22 C27 O3 -9.8(15)
C21 C22 C27 C26 171.4(9)
C22 C23 C24 C25 0.9(15)
C22 C23 C24 C41 -175.8(9)
C23 C22 C27 O3 176.1(8)
C23 C22 C27 C26 -2.7(15)
C23 C24 C25 C26 -1.9(15)
C23 C24 C41 C42 -151.0(11)
C23 C24 C41 C43 -30.3(15)
C23 C24 C41 C44 88.7(13)
C24 C25 C26 C27 0.6(15)
C24 C25 C26 C28 175.6(10)
C25 C24 C41 C42 32.5(15)
C25 C24 C41 C43 153.2(12)
C25 C24 C41 C44 -87.8(14)
C25 C26 C27 O3 -177.1(8)
C25 C26 C27 C22 1.7(15)
C25 C26 C28 C6 -55.7(13)
C27 O3 C50 C51 -174.4(11)
C27 C22 C23 C24 1.4(15)
C27 C26 C28 C6 119.2(11)
C28 C26 C27 O3 7.9(14)
C28 C26 C27 C22 -173.2(9)
C29 C4 C5 C6 180.0(12)
C33 C10 C11 C12 175.5(10)
C37 C17 C18 C19 177.5(13)
C41 C24 C25 C26 174.7(9)
C45 O1 C13 C8 -95.1(13)
C45 O1 C13 C12 83.3(14)
C45 C46 C46A S1 -124(4)
C45 C46 C46A C47 -120.5(17)
C45 C46 C47 S1 66(2)
C45 C46 C47 S2 151.4(18)
C45 C46 C47 C46A 63(3)
C45 C46A C47 S1 132(3)
C45 C46A C47 S2 -175.5(16)
C45 C46A C47 C46 -52(2)
C46 C45 C46A S1 112(5)
C46 C45 C46A C47 51(3)
C46 C46A C47 S1 -176(3)
C46 C46A C47 S2 -124(2)
C46A S1 C47 S2 -131(2)
C46A S1 C47 C46 -3(2)
C46A S1 C48A O2 -87(11)
C46A S1 C48A C48 -127(10)
C46A S1 C48A C49A 147(11)
C46A S1 C48 S2 -19(4)
C46A S1 C48 O1A 15(11)
C46A S1 C48 O2 83(5)
C46A S1 C48 C48A 159(4)
C46A S1 C48 C49A 171(3)
C46A C45 C46 C47 -60(3)
C46A C46 C47 S1 3(3)
C46A C46 C47 S2 89(3)
C47 S1 C46A C45 -79(4)
C47 S1 C46A C46 4(3)
C47 S1 C48A O2 -9(3)
C47 S1 C48A C48 -49(3)
C47 S1 C48A C49A -136(11)
C47 S1 C48 S2 -36.9(12)
C47 S1 C48 O1A -3(9)
C47 S1 C48 O2 66(3)
C47 S1 C48 C48A 141(3)
C47 S1 C48 C49A 153.6(15)
C47 S2 C48 S1 38.0(12)
C47 S2 C48 O1A -128(4)
C47 S2 C48 O2 -75(2)
C47 S2 C48 C48A 36(4)
C47 S2 C48 C49A 84(9)
C47 C46 C46A S1 -4(3)
C47 C46 C46A C45 120.5(17)
C48A S1 C46A C45 9(14)
C48A S1 C46A C46 91(11)
C48A S1 C46A C47 87(11)
C48A S1 C47 S2 66(2)
C48A S1 C47 C46 -166(2)
C48A S1 C47 C46A -163(3)
C48A S1 C48 S2 -178(3)
C48A S1 C48 O1A -144(10)
C48A S1 C48 O2 -75(4)
C48A S1 C48 C49A 13(3)
C48A O2 C48 S1 50(3)
C48A O2 C48 S2 126(3)
C48A O2 C48 O1A -159(5)
C48A O2 C48 C49A -49(2)
C48 S1 C46A C45 -101(5)
C48 S1 C46A C46 -18(7)
C48 S1 C46A C47 -22(4)
C48 S1 C47 S2 37.6(12)
C48 S1 C47 C46 165.5(17)
C48 S1 C47 C46A 168(2)
C48 S1 C48A O2 39.7(19)
C48 S1 C48A C49A -87(12)
C48 S2 C47 S1 -39.0(12)
C48 S2 C47 C46 -144(2)
C48 S2 C47 C46A -89(3)
C48 O1A O2 C48A 13(3)
C48 O2 C48A S1 -66(3)
C48 O2 C48A C49A 101(3)
C49A C48A C48 S1 164(3)
C49A C48A C48 S2 166(3)
C49A C48A C48 O1A -43(9)
C49A C48A C48 O2 -75(3)
C50 O3 C27 C22 -87.7(12)
C50 O3 C27 C26 91.1(12)
C50 C51 C52 S3 175.9(8)
C52 S3 C53 O4 -2.8(19)
C52 S3 C53 C54 -173.1(11)
C53 S3 C52 C51 -82.5(11)
C55 O5 C1 C2 108.8(15)
C55 O5 C1 C6 -75.1(16)
C55 C56 C57 O6 80(7)
C55 C56 C57 O7 163(7)
C56 O6 C57 O7 -69(7)
C56 O6 C57 C55 36(6)
C56 O6 C58 C59 -32(5)
C56 O6 C58 C60 -91(4)
C56 O7 C57 O6 87(6)
C56 O7 C57 C55 10(4)
C56 O7 C59 O9 87(4)
C56 O7 C59 C58 -21(5)
C56 O7 C59 C60 29(6)
C56 C55 C57 O6 -95(9)
C56 C55 C57 O7 -17(7)
C57 O6 C56 O7 85(7)
C57 O6 C56 C55 -125(8)
C57 O6 C58 C59 -60(4)
C57 O6 C58 C60 -119(4)
C57 O7 C56 O6 -70(6)
C57 O7 C56 C55 -151(12)
C57 O7 C59 O9 119(4)
C57 O7 C59 C58 11(5)
C57 O7 C59 C60 61(5)
C57 C55 C56 O6 67(8)
C57 C55 C56 O7 144(14)
C58 O6 C56 O7 22(5)
C58 O6 C56 C55 171(4)
C58 O6 C56 C57 -64(9)
C58 O6 C57 O7 65(4)
C58 O6 C57 C55 169(4)
C58 O6 C57 C56 134(7)
C58 C59 C60 O8 111(3)
C58 C59 C60 O9 157(3)
C59 O7 C56 O6 7(4)
C59 O7 C56 C55 -74(8)
C59 O7 C56 C57 76(7)
C59 O7 C57 O6 -33(4)
C59 O7 C57 C55 -111(4)
C59 O7 C57 C56 -121(6)
C59 O9 C60 O8 127(3)
C59 O9 C60 C58 33(4)
C59 O9 C61 O8 45(8)
C59 O9 C61 C62 92(8)
C59 C58 C60 O8 -103(3)
C59 C58 C60 O9 -34(4)
C60 O8 O9 C59 -36.8(19)
C60 O8 O9 C61 130(2)
C60 O8 C61 O9 -48(2)
C60 O8 C61 C62 161(2)
C60 O9 C61 O8 41.1(18)
C60 O9 C61 C62 88(4)
C60 C58 C59 O7 125(3)
C60 C58 C59 O9 20(2)
C61 O8 O9 C59 -166(2)
C61 O8 O9 C60 -130(2)
C61 O8 C60 O9 35.1(15)
C61 O8 C60 C58 166(3)
C61 O8 C60 C59 91(3)
C61 O9 C60 O8 -55(2)
C61 O9 C60 C58 -149(4)
C61 O9 C60 C59 178(3)
C62 O10 O11 C63 -122.4(16)
C62 O10 C63 O11 65(5)
C62 O10 C63 C64 -180(2)
C62 O11 C63 O10 -68(5)
C62 O11 C63 C64 -142(2)
C63 O10 O11 C62 122.4(16)
C63 O10 C62 O11 -70(4)
C63 O10 C62 C61 -60(3)
C63 O11 C62 O10 64(4)
C63 O11 C62 C61 -108(3)
C64 O12 C20 C15 -92.5(11)
C64 O12 C20 C19 90.3(11)
S8 S9 C184 C182 112(2)
S8 S9 C184 C183 114(3)
S8 S9 C184 C185 -38(2)
S8 S9 C185 O27 165(5)
S8 S9 C185 C184 41(2)
S8 S9 C185 C186 -127(18)
S8 S9 C185 C187 -167(4)
S8 S9 C187 O27 37(3)
S8 S9 C187 C185 8(2)
S8 S9 C187 C188 -143(7)
S8 C182 C183 C181 154(2)
S8 C182 C183 C184 38(2)
S8 C182 C184 S9 -108(2)
S8 C182 C184 C183 -110(8)
S8 C182 C184 C185 -18(6)
S8 C184 C185 S9 -127(3)
S8 C184 C185 O27 157(6)
S8 C184 C185 C186 48(5)
S8 C184 C185 C187 -150(5)
S8 C185 C187 S9 -25(7)
S8 C185 C187 O27 -167(8)
S8 C185 C187 C188 128(7)
S9 S8 C184 C182 -125(2)
S9 S8 C184 C183 -101(3)
S9 S8 C184 C185 45(3)
S9 S8 C185 O27 -128(14)
S9 S8 C185 C184 -43(2)
S9 S8 C185 C186 168(5)
S9 S8 C185 C187 20(5)
S9 C184 C185 S8 127(3)
S9 C184 C185 O27 -76(4)
S9 C184 C185 C186 175(7)
S9 C184 C185 C187 -23(2)
S9 C185 C186 S8 127(17)
S9 C185 C187 O27 -142(3)
S9 C185 C187 C188 154(7)
O24 C176 C177 C178 59.1(13)
O26 C181 C182 S8 -154(3)
O26 C181 C182 C183 -96(10)
O26 C181 C182 C184 -173(2)
O26 C181 C183 C182 91(10)
O26 C181 C183 C184 158(3)
O27 C185 C186 S8 -162(5)
O27 C185 C187 S9 142(3)
O27 C185 C187 C188 -65(7)
O28 C132 C133 C134 178.9(10)
O28 C132 C133 C138 12.5(15)
O28 C132 C137 C136 178.6(10)
O28 C132 C137 C159 -6.4(15)
O28 C189 C190 O29 -163.7(15)
O29 C191 C192 O30 70(4)
O30 C193 C194 O31 85.1(18)
O31 C195 C196 O32 -178.6(14)
C132 O28 C189 C190 -171.3(12)
C132 C133 C134 C135 2.7(18)
C132 C133 C138 C139 74.5(14)
C132 C137 C159 C157 -84.6(12)
C133 C132 C137 C136 -2.4(16)
C133 C132 C137 C159 172.6(10)
C133 C134 C135 C136 -2.6(18)
C133 C134 C135 C160 176.8(12)
C133 C138 C139 C140 58.6(13)
C133 C138 C139 C144 -115.8(12)
C134 C133 C138 C139 -91.7(13)
C134 C135 C136 C137 -0.1(19)
C134 C135 C160 C161 7(3)
C134 C135 C160 C162 132.8(15)
C134 C135 C160 C163 -111.4(18)
C135 C136 C137 C132 2.5(18)
C135 C136 C137 C159 -172.5(11)
C136 C135 C160 C161 -173(2)
C136 C135 C160 C162 -48(2)
C136 C135 C160 C163 67.9(19)
C136 C137 C159 C157 90.5(13)
C137 C132 C133 C134 -0.1(17)
C137 C132 C133 C138 -166.5(10)
C138 C133 C134 C135 169.3(11)
C138 C139 C140 C141 -172.0(9)
C138 C139 C144 O24 -9.4(15)
C138 C139 C144 C143 168.5(9)
C139 C140 C141 C142 0.1(15)
C139 C140 C141 C164 -179.9(9)
C140 C139 C144 O24 176.3(8)
C140 C139 C144 C143 -5.8(15)
C140 C141 C142 C143 -0.1(15)
C140 C141 C164 C165 83.4(14)
C140 C141 C164 C166 -152.2(15)
C140 C141 C164 C167 -27.8(17)
C141 C142 C143 C144 -2.6(14)
C141 C142 C143 C145 175.5(9)
C142 C141 C164 C165 -96.6(15)
C142 C141 C164 C166 27.8(18)
C142 C141 C164 C167 152.2(13)
C142 C143 C144 O24 -176.4(8)
C142 C143 C144 C139 5.7(14)
C142 C143 C145 C146 -60.2(12)
C143 C145 C146 C147 100.5(11)
C143 C145 C146 C151 -68.5(15)
C144 O24 C176 C177 -172.2(10)
C144 C139 C140 C141 2.8(15)
C144 C143 C145 C146 117.8(11)
C145 C143 C144 O24 5.5(14)
C145 C143 C144 C139 -172.4(9)
C145 C146 C147 C148 -168.8(12)
C145 C146 C151 O32 -9.9(18)
C145 C146 C151 C150 167.5(11)
C146 C147 C148 C149 -0.2(19)
C146 C147 C148 C168 179.8(12)
C147 C146 C151 O32 -178.5(10)
C147 C146 C151 C150 -1.2(18)
C147 C148 C149 C150 0.1(19)
C147 C148 C168 C169 63.2(18)
C147 C148 C168 C170 -55.2(16)
C147 C148 C168 C171 -175.3(13)
C148 C149 C150 C151 -0.4(18)
C148 C149 C150 C152 174.6(12)
C149 C148 C168 C169 -116.7(15)
C149 C148 C168 C170 124.9(14)
C149 C148 C168 C171 4.8(19)
C149 C150 C151 O32 178.4(10)
C149 C150 C151 C146 1.0(17)
C149 C150 C152 C153 -101.5(14)
C150 C152 C153 C154 68.8(13)
C150 C152 C153 C158 -107.8(13)
C151 O32 C196 C195 -108.2(18)
C151 C146 C147 C148 0.8(19)
C151 C150 C152 C153 73.5(14)
C152 C150 C151 O32 3.2(17)
C152 C150 C151 C146 -174.2(11)
C152 C153 C154 C155 -175.4(10)
C152 C153 C158 O26 -8.6(15)
C152 C153 C158 C157 172.9(10)
C153 C154 C155 C156 2.1(15)
C153 C154 C155 C172 -174.0(10)
C154 C153 C158 O26 174.7(8)
C154 C153 C158 C157 -3.7(15)
C154 C155 C156 C157 -3.5(15)
C154 C155 C172 C173 -129.7(11)
C154 C155 C172 C174 -9.4(16)
C154 C155 C172 C175 110.6(12)
C155 C156 C157 C158 1.4(15)
C155 C156 C157 C159 176.7(9)
C156 C155 C172 C173 54.2(13)
C156 C155 C172 C174 174.5(11)
C156 C155 C172 C175 -65.5(15)
C156 C157 C158 O26 -176.1(8)
C156 C157 C158 C153 2.4(15)
C156 C157 C159 C137 -60.6(12)
C158 O26 C181 C182 -161.7(16)
C158 O26 C181 C183 177(3)
C158 C153 C154 C155 1.4(15)
C158 C157 C159 C137 114.5(12)
C159 C157 C158 O26 8.7(15)
C159 C157 C158 C153 -172.8(9)
C160 C135 C136 C137 -179.5(12)
C164 C141 C142 C143 179.9(9)
C168 C148 C149 C150 -180.0(12)
C172 C155 C156 C157 172.6(9)
C176 O24 C144 C139 -84.6(11)
C176 O24 C144 C143 97.3(11)
C176 C177 C178 S7 179.7(8)
C178 S7 C179 O25 12(3)
C178 S7 C179 C180 -171.4(11)
C179 S7 C178 C177 -90.1(12)
C181 O26 C158 C153 -100.3(12)
C181 O26 C158 C157 78.3(13)
C181 C182 C183 C184 -116(4)
C181 C182 C184 S8 165.2(19)
C181 C182 C184 S9 58(3)
C181 C182 C184 C183 55(8)
C181 C182 C184 C185 147(6)
C181 C183 C184 S8 -168(3)
C181 C183 C184 S9 92(4)
C181 C183 C184 C182 -91(10)
C181 C183 C184 C185 141(5)
C182 S8 C184 S9 125(2)
C182 S8 C184 C183 24(3)
C182 S8 C184 C185 170(3)
C182 S8 C185 S9 37(3)
C182 S8 C185 O27 -91(13)
C182 S8 C185 C184 -6(2)
C182 S8 C185 C186 -155(3)
C182 S8 C185 C187 57(8)
C182 C181 C183 C184 67(9)
C182 C183 C184 S8 -78(9)
C182 C183 C184 S9 -178(8)
C182 C183 C184 C185 -129(8)
C182 C184 C185 S8 23(8)
C182 C184 C185 S9 -104(6)
C182 C184 C185 O27 -180(5)
C182 C184 C185 C186 71(10)
C182 C184 C185 C187 -127(6)
C183 C181 C182 S8 -59(9)
C183 C181 C182 C184 -77(10)
C183 C182 C184 S8 110(8)
C183 C182 C184 S9 3(9)
C183 C182 C184 C185 92(10)
C183 C184 C185 S8 69(6)
C183 C184 C185 S9 -58(6)
C183 C184 C185 O27 -134(5)
C183 C184 C185 C186 117(7)
C183 C184 C185 C187 -81(6)
C184 S8 C185 S9 43(2)
C184 S8 C185 O27 -85(12)
C184 S8 C185 C186 -149(4)
C184 S8 C185 C187 63(7)
C184 S9 C185 S8 -41(2)
C184 S9 C185 O27 124(3)
C184 S9 C185 C186 -168(17)
C184 S9 C185 C187 153(3)
C184 S9 C187 O27 3(3)
C184 S9 C187 C185 -26(3)
C184 S9 C187 C188 -177(6)
C184 C182 C183 C181 116(4)
C184 C185 C186 S8 -37(4)
C184 C185 C187 S9 24(2)
C184 C185 C187 O27 -117(4)
C184 C185 C187 C188 178(6)
C185 S8 C184 S9 -45(3)
C185 S8 C184 C182 -170(3)
C185 S8 C184 C183 -146(4)
C185 S9 C184 S8 38(2)
C185 S9 C184 C182 151(3)
C185 S9 C184 C183 152(3)
C185 S9 C187 O27 29(3)
C185 S9 C187 C188 -151(8)
C185 O27 C187 S9 -35(3)
C185 O27 C187 C188 145(4)
C186 S8 C184 S9 -71(2)
C186 S8 C184 C182 164(3)
C186 S8 C184 C183 -172(3)
C186 S8 C184 C185 -26(3)
C186 S8 C185 S9 -168(5)
C186 S8 C185 O27 64(12)
C186 S8 C185 C184 149(4)
C186 S8 C185 C187 -148(9)
C186 C185 C187 S9 -170(5)
C186 C185 C187 O27 49(4)
C186 C185 C187 C188 -16(9)
C187 S9 C184 S8 66(2)
C187 S9 C184 C182 178(3)
C187 S9 C184 C183 179(3)
C187 S9 C184 C185 28(3)
C187 S9 C185 S8 167(4)
C187 S9 C185 O27 -29(3)
C187 S9 C185 C184 -153(3)
C187 S9 C185 C186 40(16)
C187 O27 C185 S8 158(13)
C187 O27 C185 S9 30(3)
C187 O27 C185 C184 86(5)
C187 O27 C185 C186 -136(4)
C187 C185 C186 S8 162(6)
C189 O28 C132 C133 86.4(12)
C189 O28 C132 C137 -94.6(11)
C190 O29 C191 C192 -102(4)
C191 O29 C190 C189 177(2)
C192 O30 C193 C194 -176.2(19)
C193 O30 C192 C191 111(3)
C194 O31 C195 C196 176.0(18)
C195 O31 C194 C193 -121.7(19)
C196 O32 C151 C146 -73.6(16)
C196 O32 C151 C150 109.1(13)
S5 S6 C116 C115 94(3)
S5 S6 C116 C117 132(5)
S5 S6 C117 C115 66(3)
S5 S6 C117 C116 -48(5)
S5 S6 C118 O16 78(3)
S5 S6 C118 O17 156(2)
S5 S6 C118 C119 -75(2)
S5 C116 C117 S6 28(3)
S5 C116 C117 C115 -113.4(11)
S6 S5 C117 C115 -139(3)
S6 S5 C117 C116 143(3)
S6 S5 C118 O16 -112(3)
S6 S5 C118 O17 -34(3)
S6 S5 C118 C119 126(2)
S6 C116 C117 S5 -28(3)
S6 C116 C117 C115 -142(3)
O13 C109 C110 C111 -175.5(9)
O15 C114 C115 C116 162.6(14)
O15 C114 C115 C117 -168.5(13)
O16 O17 C118 S5 -88(3)
O16 O17 C118 S6 -109(3)
O16 O17 C118 C119 111(3)
O17 O16 C118 S5 134.1(17)
O17 O16 C118 S6 97(2)
O17 O16 C118 C119 -105.5(16)
O18 C65 C66 C67 -179.9(9)
O18 C65 C66 C71 5.0(14)
O18 C65 C70 C69 -179.1(9)
O18 C65 C70 C92 -2.4(14)
O18 C120 C121 O19 173.1(16)
O18 C120 C121 O20 95(2)
O18 C120 C121 C1A 128(2)
O19 C1A C123 C124 -85(7)
O19 C1A C124 O20 -110(3)
O19 C1A C124 O21 120(3)
O19 C1A C124 C123 67(4)
O19 C1A C124 C125 149(4)
O19 C1A C125 O21 -34(9)
O19 C1A C125 C124 -94(9)
O19 C1A C125 C126 -103(8)
O19 C1A C125 C127 -89(7)
O19 C124 C125 O21 -93(4)
O19 C124 C125 C1A 28(4)
O19 C124 C125 C126 -159(3)
O19 C124 C125 C127 -147(3)
O20 C1A C123 O19 -85(13)
O20 C1A C123 C124 -171(19)
O20 C1A C124 O19 110(3)
O20 C1A C124 O21 -129.7(19)
O20 C1A C124 C123 177(6)
O20 C1A C124 C125 -101(3)
O20 C1A C125 O21 142(3)
O20 C1A C125 C124 82(5)
O20 C1A C125 C126 72(6)
O20 C1A C125 C127 87(3)
O20 C120 C121 O19 78(2)
O20 C120 C121 C1A 33(2)
O20 C124 C125 O21 173(3)
O20 C124 C125 C1A -67(5)
O20 C124 C125 C126 107(3)
O20 C124 C125 C127 118(2)
O21 C124 C125 C1A 121(6)
O21 C124 C125 C126 -66(4)
O21 C124 C125 C127 -55(3)
O21 C125 C126 C127 -55(5)
O21 C125 C126 C128 -162(5)
O21 C125 C127 C126 108(6)
O21 C125 C127 C128 145(4)
O21 C126 C127 C125 -37(3)
O21 C126 C127 C128 -153(5)
O21 C126 C128 O22 -4(27)
O21 C126 C128 C127 71(9)
O21 C127 C128 O22 135(4)
O21 C127 C128 C126 -27(5)
O22 C130 C131 O23 -173.0(19)
O22 C130 C131 C129 10.3(19)
C1A O19 C121 O20 -25(2)
C1A O19 C121 C120 -86(3)
C1A O19 C123 C124 26(3)
C1A O19 C124 O20 62(5)
C1A O19 C124 O21 -68(6)
C1A O19 C124 C123 -57(6)
C1A O19 C124 C125 -31(5)
C1A O20 C120 O18 -161.2(19)
C1A O20 C120 C121 -41(3)
C1A O20 C121 O19 23(2)
C1A O20 C121 C120 136(3)
C1A O20 C124 O19 -52(5)
C1A O20 C124 O21 68(6)
C1A O20 C124 C123 -2(4)
C1A O20 C124 C125 63(5)
C1A C124 C125 O21 -121(6)
C1A C124 C125 C126 173(6)
C1A C124 C125 C127 -175(6)
C1A C125 C126 O21 81(6)
C1A C125 C126 C127 25(8)
C1A C125 C126 C128 -82(7)
C1A C125 C127 O21 89(4)
C1A C125 C127 C126 -163(6)
C1A C125 C127 C128 -126(3)
C65 O18 C120 O20 175.6(11)
C65 O18 C120 C121 92(3)
C65 C66 C67 C68 -4.1(15)
C65 C66 C71 C72 78.6(12)
C65 C70 C92 C90 -78.3(12)
C66 C65 C70 C69 -5.5(15)
C66 C65 C70 C92 171.1(9)
C66 C67 C68 C69 0.7(15)
C66 C67 C68 C93 -177.9(9)
C66 C71 C72 C73 58.8(12)
C66 C71 C72 C77 -116.3(10)
C67 C66 C71 C72 -96.4(11)
C67 C68 C69 C70 0.4(16)
C67 C68 C93 C94 -59.6(12)
C67 C68 C93 C95 58.7(13)
C67 C68 C93 C96 179.6(9)
C68 C69 C70 C65 1.9(15)
C68 C69 C70 C92 -174.5(9)
C69 C68 C93 C94 121.8(11)
C69 C68 C93 C95 -119.9(11)
C69 C68 C93 C96 0.9(15)
C69 C70 C92 C90 98.1(11)
C70 C65 C66 C67 6.6(15)
C70 C65 C66 C71 -168.5(9)
C71 C66 C67 C68 171.0(9)
C71 C72 C73 C74 -173.0(8)
C71 C72 C77 O13 -6.2(13)
C71 C72 C77 C76 170.7(8)
C72 C73 C74 C75 0.0(13)
C72 C73 C74 C97 -177.6(8)
C73 C72 C77 O13 178.8(8)
C73 C72 C77 C76 -4.3(13)
C73 C74 C75 C76 0.3(14)
C73 C74 C97 C98 73.9(12)
C73 C74 C97 C99 -46.8(12)
C73 C74 C97 C100 -167.0(10)
C74 C75 C76 C77 -2.6(14)
C74 C75 C76 C78 177.2(9)
C75 C74 C97 C98 -103.5(12)
C75 C74 C97 C99 135.7(10)
C75 C74 C97 C100 15.6(14)
C75 C76 C77 O13 -178.7(8)
C75 C76 C77 C72 4.5(13)
C75 C76 C78 C79 -61.5(11)
C76 C78 C79 C80 92.8(11)
C76 C78 C79 C84 -78.6(12)
C77 O13 C109 C110 -176.3(8)
C77 C72 C73 C74 2.1(13)
C77 C76 C78 C79 118.2(10)
C78 C76 C77 O13 1.6(13)
C78 C76 C77 C72 -175.3(8)
C78 C79 C80 C81 -171.5(10)
C78 C79 C84 O23 -6.8(14)
C78 C79 C84 C83 170.0(9)
C79 C80 C81 C82 1.3(18)
C79 C80 C81 C101 178.5(11)
C80 C79 C84 O23 -178.4(9)
C80 C79 C84 C83 -1.6(16)
C80 C81 C82 C83 -0.4(18)
C80 C81 C101 C102 4.8(19)
C80 C81 C101 C103 -118.1(15)
C80 C81 C101 C104 122.1(13)
C81 C82 C83 C84 -1.5(18)
C81 C82 C83 C85 169.5(11)
C82 C81 C101 C102 -178.1(11)
C82 C81 C101 C103 59.1(17)
C82 C81 C101 C104 -60.7(15)
C82 C83 C84 O23 179.2(10)
C82 C83 C84 C79 2.4(16)
C82 C83 C85 C86 -88.4(13)
C83 C85 C86 C87 58.4(13)
C83 C85 C86 C91 -116.7(11)
C84 O23 C131 C130 -179.5(16)
C84 C79 C80 C81 -0.3(17)
C84 C83 C85 C86 82.5(14)
C85 C83 C84 O23 7.8(16)
C85 C83 C84 C79 -169.0(9)
C85 C86 C87 C88 -174.0(9)
C85 C86 C91 O15 -7.9(13)
C85 C86 C91 C90 171.2(9)
C86 C87 C88 C89 2.7(14)
C86 C87 C88 C105 -178.8(9)
C87 C86 C91 O15 177.1(9)
C87 C86 C91 C90 -3.8(14)
C87 C88 C89 C90 -3.8(14)
C87 C88 C105 C106 -61.8(13)
C87 C88 C105 C107 174.4(14)
C87 C88 C105 C108 59.1(14)
C88 C89 C90 C91 1.2(15)
C88 C89 C90 C92 179.0(8)
C89 C88 C105 C106 116.6(12)
C89 C88 C105 C107 -7.2(18)
C89 C88 C105 C108 -122.4(13)
C89 C90 C91 O15 -178.2(8)
C89 C90 C91 C86 2.7(14)
C89 C90 C92 C70 -62.5(12)
C91 O15 C114 C115 -176.2(11)
C91 C86 C87 C88 1.1(15)
C91 C90 C92 C70 115.3(11)
C92 C90 C91 O15 4.0(14)
C92 C90 C91 C86 -175.1(8)
C93 C68 C69 C70 179.0(10)
C97 C74 C75 C76 177.8(9)
C101 C81 C82 C83 -177.7(12)
C105 C88 C89 C90 177.7(9)
C109 O13 C77 C72 -85.8(10)
C109 O13 C77 C76 97.5(10)
C109 C110 C111 S4 178.3(8)
C111 S4 C112 O14 -1(2)
C111 S4 C112 C113 179(2)
C112 S4 C111 C110 169.0(11)
C114 O15 C91 C86 -87.4(11)
C114 O15 C91 C90 93.6(11)
C114 C115 C116 S5 133(2)
C114 C115 C116 S6 98(3)
C114 C115 C116 C117 79(4)
C114 C115 C117 S5 154.7(14)
C114 C115 C117 S6 115(3)
C114 C115 C117 C116 -113(5)
C115 C116 C117 S5 113.4(11)
C115 C116 C117 S6 142(3)
C116 S5 S6 C117 15.1(13)
C116 S5 S6 C118 -114.2(12)
C116 S5 C117 S6 -143(3)
C116 S5 C117 C115 78(2)
C116 S5 C118 S6 54.0(17)
C116 S5 C118 O16 -58(3)
C116 S5 C118 O17 19(3)
C116 S5 C118 C119 179.7(19)
C116 S6 C117 S5 48(5)
C116 S6 C117 C115 114(6)
C116 S6 C118 S5 -77(3)
C116 S6 C118 O16 1(4)
C116 S6 C118 O17 79(3)
C116 S6 C118 C119 -153(3)
C116 C115 C117 S5 -92(5)
C116 C115 C117 S6 -131(6)
C117 S5 S6 C116 -15.1(13)
C117 S5 S6 C118 -129.4(19)
C117 S5 C118 S6 31.4(16)
C117 S5 C118 O16 -81(2)
C117 S5 C118 O17 -3(3)
C117 S5 C118 C119 157.1(18)
C117 S6 C116 S5 -132(5)
C117 S6 C116 C115 -38(3)
C117 S6 C118 S5 -86(3)
C117 S6 C118 O16 -8(4)
C117 S6 C118 O17 69(3)
C117 S6 C118 C119 -162(2)
C117 C115 C116 S5 55(3)
C117 C115 C116 S6 19.9(19)
C118 S5 S6 C116 114.2(12)
C118 S5 S6 C117 129.4(19)
C118 S5 C117 S6 -47.9(17)
C118 S5 C117 C115 173.3(18)
C118 S5 C117 C116 95(2)
C118 S6 C116 S5 67.9(13)
C118 S6 C116 C115 162(2)
C118 S6 C116 C117 -160(5)
C118 S6 C117 S5 73(2)
C118 S6 C117 C115 139(3)
C118 S6 C117 C116 25(6)
C120 O18 C65 C66 82.0(13)
C120 O18 C65 C70 -104.3(12)
C120 O20 C1A O19 -5(3)
C120 O20 C1A C121 25.1(17)
C120 O20 C1A C123 73(13)
C120 O20 C1A C124 -98(6)
C120 O20 C1A C125 177(3)
C120 O20 C121 O19 -113(3)
C120 O20 C121 C1A -136(3)
C120 O20 C124 O19 35(2)
C120 O20 C124 O21 154(2)
C120 O20 C124 C1A 86(6)
C120 O20 C124 C123 84(3)
C120 O20 C124 C125 149(2)
C121 O19 C1A O20 32(3)
C121 O19 C1A C123 -130(2)
C121 O19 C1A C124 116(6)
C121 O19 C1A C125 -153(7)
C121 O19 C123 C1A 58(3)
C121 O19 C123 C124 85(3)
C121 O19 C124 O20 0(2)
C121 O19 C124 O21 -130(3)
C121 O19 C124 C1A -62(6)
C121 O19 C124 C123 -119(2)
C121 O19 C124 C125 -93(3)
C121 O20 C1A O19 -30(3)
C121 O20 C1A C123 48(12)
C121 O20 C1A C124 -123(6)
C121 O20 C1A C125 152(3)
C121 O20 C120 O18 -120(3)
C121 O20 C124 O19 0(2)
C121 O20 C124 O21 120(3)
C121 O20 C124 C1A 52(6)
C121 O20 C124 C123 50(3)
C121 O20 C124 C125 115(3)
C121 C1A C123 O19 -42(2)
C121 C1A C123 C124 -128(9)
C121 C1A C124 O19 56(4)
C121 C1A C124 O20 -54(4)
C121 C1A C124 O21 177(4)
C121 C1A C124 C123 124(8)
C121 C1A C124 C125 -155(5)
C121 C1A C125 O21 -167(5)
C121 C1A C125 C124 133(9)
C121 C1A C125 C126 123(7)
C121 C1A C125 C127 138(5)
C123 O19 C1A O20 162(3)
C123 O19 C1A C121 130(2)
C123 O19 C1A C124 -114(6)
C123 O19 C1A C125 -23(7)
C123 O19 C121 O20 -76(3)
C123 O19 C121 C1A -51(2)
C123 O19 C121 C120 -138(3)
C123 O19 C124 O20 119(2)
C123 O19 C124 O21 -11(3)
C123 O19 C124 C1A 57(6)
C123 O19 C124 C125 26(3)
C123 C1A C124 O19 -67(4)
C123 C1A C124 O20 -177(6)
C123 C1A C124 O21 53(5)
C123 C1A C124 C125 82(5)
C123 C1A C125 O21 -54(4)
C123 C1A C125 C124 -115(6)
C123 C1A C125 C126 -124(6)
C123 C1A C125 C127 -110(3)
C123 C124 C125 O21 -71(3)
C123 C124 C125 C1A 50(5)
C123 C124 C125 C126 -137(4)
C123 C124 C125 C127 -125(2)
C124 O19 C1A O20 -84(6)
C124 O19 C1A C121 -116(6)
C124 O19 C1A C123 114(6)
C124 O19 C1A C125 91(9)
C124 O19 C121 O20 0(2)
C124 O19 C121 C1A 25(2)
C124 O19 C121 C120 -61(3)
C124 O19 C123 C1A -26(3)
C124 O20 C1A O19 93(6)
C124 O20 C1A C121 123(6)
C124 O20 C1A C123 172(18)
C124 O20 C1A C125 -85(6)
C124 O20 C120 O18 170.7(17)
C124 O20 C120 C121 -69(3)
C124 O20 C121 O19 0(2)
C124 O20 C121 C1A -23(2)
C124 O20 C121 C120 113(3)
C124 O21 C125 C1A -25(2)
C124 O21 C125 C126 115(3)
C124 O21 C125 C127 81(3)
C124 O21 C126 C125 -54(3)
C124 O21 C126 C127 64(4)
C124 O21 C126 C128 -15(11)
C124 O21 C127 C125 -61(3)
C124 O21 C127 C126 -116(4)
C124 O21 C127 C128 -98(3)
C124 C1A C123 O19 85(7)
C124 C1A C125 O21 60(6)
C124 C1A C125 C126 -10(9)
C124 C1A C125 C127 5(6)
C124 C125 C126 O21 76(4)
C124 C125 C126 C127 20(6)
C124 C125 C126 C128 -87(5)
C124 C125 C127 O21 91(3)
C124 C125 C127 C126 -161(5)
C124 C125 C127 C128 -124(2)
C125 O21 C124 O19 102(4)
C125 O21 C124 O20 -9(4)
C125 O21 C124 C1A 52(6)
C125 O21 C124 C123 93(4)
C125 O21 C126 C127 118(5)
C125 O21 C126 C128 39(10)
C125 O21 C127 C126 -55(5)
C125 O21 C127 C128 -37(4)
C125 C1A C123 O19 168(3)
C125 C1A C123 C124 83(7)
C125 C1A C124 O19 -149(4)
C125 C1A C124 O20 101(3)
C125 C1A C124 O21 -29(2)
C125 C1A C124 C123 -82(5)
C125 C126 C127 O21 37(3)
C125 C126 C127 C128 -116(5)
C125 C126 C128 O22 24(21)
C125 C126 C128 C127 99(6)
C125 C127 C128 O22 114(4)
C125 C127 C128 C126 -49(5)
C126 O21 C124 O19 160(3)
C126 O21 C124 O20 49(4)
C126 O21 C124 C1A 110(6)
C126 O21 C124 C123 150(3)
C126 O21 C124 C125 58(3)
C126 O21 C125 C1A -139(4)
C126 O21 C125 C124 -115(3)
C126 O21 C125 C127 -34(3)
C126 O21 C127 C125 55(5)
C126 O21 C127 C128 18(3)
C126 C125 C127 O21 -108(6)
C126 C125 C127 C128 37(4)
C126 C127 C128 O22 163(6)
C127 O21 C124 O19 -165(3)
C127 O21 C124 O20 84(3)
C127 O21 C124 C1A 144(6)
C127 O21 C124 C123 -175(3)
C127 O21 C124 C125 92(4)
C127 O21 C125 C1A -106(3)
C127 O21 C125 C124 -81(3)
C127 O21 C125 C126 34(3)
C127 O21 C126 C125 -118(5)
C127 O21 C126 C128 -79(10)
C127 C125 C126 O21 55(5)
C127 C125 C126 C128 -107(6)
C127 C126 C128 O22 -74(21)
C128 O22 C129 C131 148(4)
C128 O22 C130 C131 -167(2)
C128 C126 C127 O21 153(5)
C128 C126 C127 C125 116(5)
C129 O22 C128 C126 -145(17)
C129 O22 C128 C127 155(4)
C129 O22 C130 C131 -13(2)
C130 O22 C128 C126 -9(19)
C130 O22 C128 C127 -70(4)
C130 O22 C129 C131 11(2)
C131 O23 C84 C79 -88.5(13)
C131 O23 C84 C83 94.8(14)
